data_4130751
loop_
_publ_author_name
'Davydenko, Iryna'
'Barlow, Stephen'
'Sharma, Rajesh'
'Benis, Sepehr'
'Simon, Janos'
'Allen, Taylor G.'
'Cooper, Matthew W.'
'Khrustalev, Victor'
'Jucov, Evgheni V.'
'Casta\~neda, Ra\'ul'
'Ordonez, Carlos'
'Li, Zhong'an'
'Chi, San-Hui'
'Jang, Sei-Hum'
'Parker, Timothy C.'
'Timofeeva, Tatiana V.'
'Perry, Joseph W.'
'Jen, Alex K.-Y.'
'Hagan, David J.'
'Van Stryland, Eric W.'
'Marder, Seth R.'

_publ_section_title
;
 Facile Incorporation of Pd(PPh3)2Hal Substituents into Polymethines,
 Merocyanines, and Perylene Diimides as a Means of Suppressing
 Intermolecular Interactions.
;
_journal_issue 32
_journal_name_full 'Journal of the American Chemical Society'
_journal_page_first 10112
_journal_page_last 10115
_journal_paper_doi 10.1021/jacs.6b06361
_journal_volume 138
_journal_year 2016
_chemical_formula_moiety 'C76 H71 Br N2 O4 P2 Pd, 0.0625(C6 H14)'
_chemical_formula_sum 'C76.375 H71.875 Br N2 O4 P2 Pd'
_chemical_formula_weight 1329.98
_space_group_crystal_system triclinic
_space_group_IT_number 2
_space_group_name_Hall '-P 1'
_space_group_name_H-M_alt 'P -1'
_atom_sites_solution_hydrogens geom
_atom_sites_solution_primary difmap
_atom_sites_solution_secondary difmap
_audit_creation_method SHELXL-2014/6
_cell_angle_alpha 70.719(5)
_cell_angle_beta 82.106(5)
_cell_angle_gamma 89.436(5)
_cell_formula_units_Z 4
_cell_length_a 17.769(6)
_cell_length_b 19.107(6)
_cell_length_c 20.541(7)
_cell_measurement_reflns_used 9362
_cell_measurement_temperature 100(2)
_cell_measurement_theta_max 20.67
_cell_measurement_theta_min 2.22
_cell_volume 6516(4)
_computing_cell_refinement 'Bruker SAINT'
_computing_data_collection 'Bruker APEX2'
_computing_data_reduction 'Bruker SAINT'
_computing_molecular_graphics 'Bruker SHELXTL'
_computing_publication_material 'Bruker SHELXTL'
_computing_structure_refinement 'SHELXL-2014/6 (Sheldrick, 2014)'
_computing_structure_solution 'SHELXS-97 (Sheldrick, 2008)'
_diffrn_ambient_temperature 100(2)
_diffrn_measured_fraction_theta_full 0.833
_diffrn_measured_fraction_theta_max 0.960
_diffrn_measurement_device_type 'Bruker APEX-II CCD'
_diffrn_measurement_method '\f and \w scans'
_diffrn_radiation_type MoK\a
_diffrn_radiation_wavelength 0.71073
_diffrn_reflns_av_R_equivalents 0.0750
_diffrn_reflns_av_unetI/netI 0.1793
_diffrn_reflns_Laue_measured_fraction_full 0.833
_diffrn_reflns_Laue_measured_fraction_max 0.960
_diffrn_reflns_limit_h_max 20
_diffrn_reflns_limit_h_min -20
_diffrn_reflns_limit_k_max 20
_diffrn_reflns_limit_k_min -21
_diffrn_reflns_limit_l_max 23
_diffrn_reflns_limit_l_min -23
_diffrn_reflns_number 69200
_diffrn_reflns_point_group_measured_fraction_full 0.833
_diffrn_reflns_point_group_measured_fraction_max 0.960
_diffrn_reflns_theta_full 25.242
_diffrn_reflns_theta_max 24.000
_diffrn_reflns_theta_min 1.158
_diffrn_source 'fine-focus sealed tube'
_exptl_absorpt_coefficient_mu 0.999
_exptl_absorpt_correction_T_max 0.933
_exptl_absorpt_correction_T_min 0.878
_exptl_absorpt_correction_type multi-scan
_exptl_absorpt_process_details 'SADABS (Bruker, 2003)'
_exptl_crystal_colour red
_exptl_crystal_density_diffrn 1.356
_exptl_crystal_description prism
_exptl_crystal_F_000 2748
_exptl_crystal_size_max 0.120
_exptl_crystal_size_mid 0.090
_exptl_crystal_size_min 0.060
_refine_diff_density_max 1.327
_refine_diff_density_min -0.911
_refine_diff_density_rms 0.106
_refine_ls_extinction_coef 0.0042(3)
_refine_ls_extinction_expression Fc^*^=kFc[1+0.001xFc^2^\l^3^/sin(2\q)]^-1/4^
_refine_ls_extinction_method SHELXL
_refine_ls_goodness_of_fit_ref 1.087
_refine_ls_hydrogen_treatment constr
_refine_ls_matrix_type full
_refine_ls_number_parameters 1196
_refine_ls_number_reflns 19645
_refine_ls_number_restraints 313
_refine_ls_restrained_S_all 1.091
_refine_ls_R_factor_all 0.2377
_refine_ls_R_factor_gt 0.1264
_refine_ls_shift/su_max 0.001
_refine_ls_shift/su_mean 0.000
_refine_ls_structure_factor_coef Fsqd
_refine_ls_weighting_details 'w=1/[\s^2^(Fo^2^)+(0.01P)^2^+60P] where P=(Fo^2^+2Fc^2^)/3'
_refine_ls_weighting_scheme calc
_refine_ls_wR_factor_gt 0.2228
_refine_ls_wR_factor_ref 0.2470
_reflns_Friedel_coverage 0.000
_reflns_number_gt 9110
_reflns_number_total 19645
_reflns_threshold_expression 'I > 2\s(I)'
_cod_data_source_file ja6b06361_si_002.cif
_cod_data_source_block PDI_Pd1_0.0625hexane
_cod_database_code 4130751
_shelx_space_group_comment
; 
The symmetry employed for this shelxl refinement is uniquely defined 
by the following loop, which should always be used as a source of 
symmetry information in preference to the above space-group names. 
They are only intended as comments. 
;
_shelx_estimated_absorpt_t_min 0.890
_shelx_estimated_absorpt_t_max 0.942
_shelxl_version_number 2014/6

loop_
_space_group_symop_operation_xyz
'x, y, z'
'-x, -y, -z'

loop_
_atom_site_label
_atom_site_type_symbol
_atom_site_fract_x
_atom_site_fract_y
_atom_site_fract_z
_atom_site_U_iso_or_equiv
_atom_site_adp_type
_atom_site_occupancy
_atom_site_site_symmetry_order
_atom_site_calc_flag
_atom_site_refinement_flags_posn
_atom_site_refinement_flags_adp
_atom_site_refinement_flags_occupancy
_atom_site_disorder_assembly
_atom_site_disorder_group
Pd1 Pd 0.64221(6) 0.31112(5) 0.79416(5) 0.0531(3) Uani 1 1 d . . . . .
Br1 Br 0.62530(11) 0.17728(8) 0.86718(9) 0.0979(6) Uani 1 1 d . . . . .
P1 P 0.7443(2) 0.28030(15) 0.72402(17) 0.0644(10) Uani 1 1 d D . . . .
P2 P 0.54886(18) 0.34050(16) 0.87090(16) 0.0592(10) Uani 1 1 d D . . . .
O1 O 0.8088(5) 0.7459(4) 0.6397(5) 0.066(2) Uani 1 1 d . . . . .
O2 O 0.7761(5) 0.5430(5) 0.8355(6) 0.072(3) Uani 1 1 d . . . . .
O3 O 0.4345(5) 0.2564(5) 0.5614(5) 0.065(3) Uani 1 1 d . . . . .
O4 O 0.5326(5) 0.4272(4) 0.3516(5) 0.052(2) Uani 1 1 d . . . . .
C1 C 0.7848(6) 0.6819(7) 0.6706(8) 0.056(4) Uani 1 1 d . . . . .
N2 N 0.7892(5) 0.6466(5) 0.7396(5) 0.055(3) Uani 1 1 d D . . . .
C3 C 0.7653(7) 0.5718(7) 0.7783(8) 0.052(3) Uani 1 1 d . . . . .
C3A C 0.7263(6) 0.5305(6) 0.7385(7) 0.053(3) Uani 1 1 d . . . . .
C3B C 0.7164(6) 0.5690(6) 0.6685(7) 0.042(3) Uani 1 1 d . . . . .
C4 C 0.7039(6) 0.4601(6) 0.7692(6) 0.045(3) Uani 1 1 d . . . . .
H4 H 0.7151 0.4350 0.8149 0.054 Uiso 1 1 calc R U . . .
C5 C 0.6643(6) 0.4212(7) 0.7371(6) 0.048(3) Uani 1 1 d . . . . .
C5A C 0.6452(6) 0.4577(6) 0.6706(6) 0.046(3) Uani 1 1 d . . . . .
C5B C 0.5969(6) 0.4229(5) 0.6358(6) 0.038(3) Uani 1 1 d . . . . .
C5C C 0.6762(6) 0.5311(6) 0.6326(7) 0.049(3) Uani 1 1 d . . . . .
C5D C 0.5987(5) 0.4550(5) 0.5623(6) 0.037(3) Uani 1 1 d . . . . .
C6 C 0.5458(7) 0.3641(8) 0.6723(7) 0.067(4) Uani 1 1 d . . . . .
H6 H 0.5340 0.3497 0.7216 0.081 Uiso 1 1 calc R U . . .
C7 C 0.5112(7) 0.3256(7) 0.6343(8) 0.059(4) Uani 1 1 d . . . . .
H7 H 0.4831 0.2804 0.6590 0.071 Uiso 1 1 calc R U . . .
C7A C 0.5177(6) 0.3520(6) 0.5643(7) 0.044(3) Uani 1 1 d . . . . .
C7B C 0.5621(6) 0.4172(6) 0.5244(8) 0.051(3) Uani 1 1 d . . . . .
C8 C 0.4754(7) 0.3118(7) 0.5277(8) 0.060(4) Uani 1 1 d . . . . .
N9 N 0.4916(4) 0.3373(5) 0.4554(5) 0.050(3) Uani 1 1 d D . . . .
C10 C 0.5284(6) 0.4043(6) 0.4125(9) 0.055(4) Uani 1 1 d . . . . .
C10A C 0.5650(6) 0.4461(6) 0.4519(7) 0.045(3) Uani 1 1 d . . . . .
C11 C 0.6055(6) 0.5110(6) 0.4164(7) 0.048(3) Uani 1 1 d . . . . .
H11 H 0.6105 0.5296 0.3670 0.058 Uiso 1 1 calc R U . . .
C12 C 0.6396(6) 0.5507(6) 0.4516(6) 0.041(3) Uani 1 1 d . . . . .
H12 H 0.6639 0.5976 0.4258 0.049 Uiso 1 1 calc R U . . .
C12A C 0.6389(6) 0.5236(6) 0.5228(7) 0.046(3) Uani 1 1 d . . . . .
C12B C 0.6733(6) 0.5659(6) 0.5613(6) 0.037(3) Uani 1 1 d . . . . .
C13 C 0.7071(6) 0.6357(6) 0.5266(6) 0.048(3) Uani 1 1 d . . . . .
H13 H 0.7066 0.6584 0.4780 0.058 Uiso 1 1 calc R U . . .
C14 C 0.7419(7) 0.6725(6) 0.5639(7) 0.058(4) Uani 1 1 d . . . . .
H14 H 0.7629 0.7213 0.5401 0.070 Uiso 1 1 calc R U . . .
C14A C 0.7468(6) 0.6411(6) 0.6326(7) 0.046(3) Uani 1 1 d . . . . .
C15 C 0.8249(4) 0.6895(6) 0.7759(5) 0.068(4) Uani 1 1 d D . . . .
H15A H 0.8485 0.7360 0.7413 0.082 Uiso 1 1 calc R U . . .
H15B H 0.8657 0.6604 0.7996 0.082 Uiso 1 1 calc DR U . . .
C16 C 0.7676(5) 0.7082(5) 0.8294(4) 0.094(5) Uani 1 1 d D . . . .
H16A H 0.7412 0.6611 0.8618 0.112 Uiso 0.5 1 calc R U P A 1
H16B H 0.7363 0.6622 0.8574 0.112 Uiso 0.5 1 calc R U P B 2
C17 C 0.8079(8) 0.7444(7) 0.8716(6) 0.128(4) Uani 0.5 1 d D . P C 1
H17A H 0.7719 0.7749 0.8909 0.153 Uiso 0.5 1 calc R U P C 1
H17B H 0.8504 0.7775 0.8410 0.153 Uiso 0.5 1 calc R U P C 1
C18 C 0.8387(19) 0.6852(10) 0.9310(13) 0.128(4) Uani 0.5 1 d D . P C 1
H18A H 0.8885 0.6695 0.9136 0.153 Uiso 0.5 1 calc R U P C 1
H18B H 0.8032 0.6413 0.9491 0.153 Uiso 0.5 1 calc R U P C 1
C19 C 0.848(2) 0.7158(15) 0.9894(10) 0.128(4) Uani 0.5 1 d D . P C 1
H19A H 0.8720 0.7662 0.9694 0.153 Uiso 0.5 1 calc R U P C 1
H19B H 0.7971 0.7195 1.0148 0.153 Uiso 0.5 1 calc R U P C 1
C20 C 0.8965(19) 0.6652(17) 1.0398(12) 0.128(4) Uani 0.5 1 d D . P C 1
H20A H 0.9020 0.6854 1.0770 0.191 Uiso 0.5 1 calc R U P C 1
H20B H 0.8721 0.6156 1.0600 0.191 Uiso 0.5 1 calc R U P C 1
H20C H 0.9468 0.6622 1.0146 0.191 Uiso 0.5 1 calc R U P C 1
C21 C 0.7084(6) 0.7593(8) 0.7935(7) 0.128(4) Uani 0.5 1 d D . P C 1
H21A H 0.6633 0.7582 0.8279 0.153 Uiso 0.5 1 calc R U P C 1
H21B H 0.6921 0.7417 0.7572 0.153 Uiso 0.5 1 calc R U P C 1
C22 C 0.7414(15) 0.8385(8) 0.7603(17) 0.128(4) Uani 0.5 1 d D . P C 1
H22A H 0.7028 0.8708 0.7374 0.191 Uiso 0.5 1 calc R U P C 1
H22B H 0.7568 0.8561 0.7964 0.191 Uiso 0.5 1 calc R U P C 1
H22C H 0.7856 0.8396 0.7257 0.191 Uiso 0.5 1 calc R U P C 1
C17A C 0.8083(8) 0.7337(6) 0.8787(6) 0.128(4) Uani 0.5 1 d D . P C 2
H17C H 0.7737 0.7630 0.9007 0.153 Uiso 0.5 1 calc R U P C 2
H17D H 0.8531 0.7660 0.8521 0.153 Uiso 0.5 1 calc R U P C 2
C18A C 0.834(2) 0.6668(8) 0.9348(13) 0.128(4) Uani 0.5 1 d D . P C 2
H18C H 0.7887 0.6379 0.9651 0.153 Uiso 0.5 1 calc R U P C 2
H18D H 0.8631 0.6343 0.9127 0.153 Uiso 0.5 1 calc R U P C 2
C19A C 0.8830(17) 0.6924(11) 0.9785(13) 0.128(4) Uani 0.5 1 d D . P C 2
H19C H 0.8532 0.7238 1.0017 0.153 Uiso 0.5 1 calc R U P C 2
H19D H 0.9274 0.7225 0.9480 0.153 Uiso 0.5 1 calc R U P C 2
C20A C 0.9103(19) 0.6254(14) 1.0333(13) 0.128(4) Uani 0.5 1 d D . P C 2
H20D H 0.9419 0.6423 1.0611 0.191 Uiso 0.5 1 calc R U P C 2
H20E H 0.8663 0.5960 1.0638 0.191 Uiso 0.5 1 calc R U P C 2
H20F H 0.9403 0.5947 1.0102 0.191 Uiso 0.5 1 calc R U P C 2
C21A C 0.7147(7) 0.7670(8) 0.7936(7) 0.128(4) Uani 0.5 1 d D . P C 2
H21C H 0.6836 0.7844 0.8287 0.153 Uiso 0.5 1 calc R U P C 2
H21D H 0.6799 0.7453 0.7711 0.153 Uiso 0.5 1 calc R U P C 2
C22A C 0.7601(14) 0.8326(10) 0.7390(14) 0.128(4) Uani 0.5 1 d D . P C 2
H22D H 0.7252 0.8699 0.7165 0.191 Uiso 0.5 1 calc R U P C 2
H22E H 0.7941 0.8545 0.7615 0.191 Uiso 0.5 1 calc R U P C 2
H22F H 0.7904 0.8155 0.7039 0.191 Uiso 0.5 1 calc R U P C 2
C23 C 0.4541(4) 0.2935(5) 0.4214(6) 0.062(4) Uani 1 1 d D . . . .
H23A H 0.4262 0.3270 0.3856 0.074 Uiso 1 1 calc R U . . .
H23B H 0.4167 0.2578 0.4564 0.074 Uiso 1 1 calc R U . . .
C24 C 0.5103(4) 0.2512(4) 0.3871(4) 0.058(4) Uani 1 1 d D . . . .
H24 H 0.5470 0.2881 0.3512 0.070 Uiso 1 1 calc R U . . .
C25 C 0.5552(4) 0.1993(5) 0.4396(5) 0.076(4) Uani 1 1 d D . . . .
H25A H 0.5778 0.2274 0.4654 0.091 Uiso 1 1 calc R U . . .
H25B H 0.5972 0.1794 0.4148 0.091 Uiso 1 1 calc R U . . .
C26 C 0.5050(7) 0.1354(5) 0.4910(6) 0.098(6) Uani 1 1 d D . . . .
H26A H 0.5052 0.0934 0.4728 0.118 Uiso 0.5 1 calc R U P D 1
H26B H 0.4520 0.1514 0.4967 0.118 Uiso 0.5 1 calc R U P D 1
H26C H 0.5355 0.1029 0.5242 0.148 Uiso 0.5 1 calc R U P E 2
H26D H 0.4639 0.1550 0.5162 0.148 Uiso 0.5 1 calc R U P E 2
H26E H 0.4832 0.1070 0.4657 0.148 Uiso 0.5 1 calc R U P E 2
C27 C 0.5341(17) 0.1104(10) 0.5614(7) 0.153(9) Uani 0.5 1 d D . P F 1
H27A H 0.5897 0.1204 0.5544 0.184 Uiso 0.5 1 calc R U P F 1
H27B H 0.5096 0.1388 0.5906 0.184 Uiso 0.5 1 calc R U P F 1
C28 C 0.516(3) 0.0278(9) 0.5984(11) 0.153(9) Uani 0.5 1 d D . P F 1
H28A H 0.5353 0.0123 0.6435 0.230 Uiso 0.5 1 calc R U P F 1
H28B H 0.4613 0.0180 0.6058 0.230 Uiso 0.5 1 calc R U P F 1
H28C H 0.5412 -0.0003 0.5697 0.230 Uiso 0.5 1 calc R U P F 1
C27A C 0.4850(11) 0.1391(14) 0.2662(12) 0.153(9) Uani 0.5 1 d D . P G 2
H27C H 0.4310 0.1264 0.2865 0.184 Uiso 0.5 1 calc R U P G 2
H27D H 0.4865 0.1776 0.2198 0.184 Uiso 0.5 1 calc R U P G 2
C28A C 0.5239(19) 0.0703(14) 0.2583(17) 0.153(9) Uani 0.5 1 d D . P G 2
H28D H 0.4978 0.0514 0.2280 0.230 Uiso 0.5 1 calc R U P G 2
H28E H 0.5771 0.0831 0.2376 0.230 Uiso 0.5 1 calc R U P G 2
H28F H 0.5217 0.0320 0.3042 0.230 Uiso 0.5 1 calc R U P G 2
C29 C 0.4692(4) 0.2091(5) 0.3504(5) 0.074(4) Uani 1 1 d D . . . .
H29A H 0.4321 0.1725 0.3849 0.088 Uiso 1 1 calc R U . . .
H29B H 0.4408 0.2443 0.3161 0.088 Uiso 1 1 calc R U . . .
C30 C 0.5250(6) 0.1691(8) 0.3132(8) 0.097(6) Uani 1 1 d D . . . .
H30A H 0.4971 0.1425 0.2900 0.145 Uiso 0.5 1 calc R U P G 1
H30B H 0.5612 0.2054 0.2784 0.145 Uiso 0.5 1 calc R U P G 1
H30C H 0.5525 0.1337 0.3471 0.145 Uiso 0.5 1 calc R U P G 1
H30D H 0.5465 0.1277 0.3479 0.116 Uiso 0.5 1 calc R U P G 2
H30E H 0.5673 0.2039 0.2848 0.116 Uiso 0.5 1 calc R U P G 2
C31 C 0.7709(2) 0.3465(3) 0.6365(2) 0.0651(16) Uani 1 1 d D . . . .
C32 C 0.7509(2) 0.3351(3) 0.5777(3) 0.0651(16) Uani 1 1 d D . . . .
H32 H 0.7223 0.2910 0.5838 0.078 Uiso 1 1 calc R U . . .
C33 C 0.7702(3) 0.3843(3) 0.5105(4) 0.0651(16) Uani 1 1 d D . . . .
H33 H 0.7556 0.3748 0.4713 0.078 Uiso 1 1 calc R U . . .
C34 C 0.8119(3) 0.4482(4) 0.5032(6) 0.0651(16) Uani 1 1 d D . . . .
H34 H 0.8262 0.4831 0.4579 0.078 Uiso 1 1 calc R U . . .
C35 C 0.8335(5) 0.4624(6) 0.5602(5) 0.0651(16) Uani 1 1 d D . . . .
H35 H 0.8621 0.5065 0.5540 0.078 Uiso 1 1 calc R U . . .
C36 C 0.8127(3) 0.4113(4) 0.6264(6) 0.0651(16) Uani 1 1 d D . . . .
H36 H 0.8274 0.4208 0.6655 0.078 Uiso 1 1 calc R U . . .
C37 C 0.7404(10) 0.1890(2) 0.71419(17) 0.092(3) Uani 0.5 1 d D . P H 1
C38 C 0.8032(10) 0.1448(8) 0.7162(2) 0.092(3) Uani 0.5 1 d D . P H 1
H38A H 0.8509 0.1613 0.7228 0.110 Uiso 0.5 1 calc R U P H 1
C39 C 0.7950(13) 0.0759(9) 0.7082(2) 0.092(3) Uani 0.5 1 d D . P H 1
H39A H 0.8374 0.0451 0.7094 0.110 Uiso 0.5 1 calc R U P H 1
C40 C 0.7252(11) 0.0517(12) 0.6984(4) 0.092(3) Uani 0.5 1 d D . P H 1
H40A H 0.7192 0.0047 0.6930 0.110 Uiso 0.5 1 calc R U P H 1
C41 C 0.6643(14) 0.0983(9) 0.6969(6) 0.092(3) Uani 0.5 1 d D . P H 1
H41A H 0.6166 0.0818 0.6902 0.110 Uiso 0.5 1 calc R U P H 1
C42 C 0.6694(11) 0.1676(9) 0.7046(4) 0.092(3) Uani 0.5 1 d D . P H 1
H42A H 0.6269 0.1984 0.7034 0.110 Uiso 0.5 1 calc R U P H 1
C37A C 0.7212(5) 0.1983(3) 0.7024(2) 0.092(3) Uani 0.5 1 d D . P H 2
C38A C 0.7661(4) 0.1362(5) 0.7168(2) 0.092(3) Uani 0.5 1 d D . P H 2
H38B H 0.8101 0.1357 0.7385 0.110 Uiso 0.5 1 calc R U P H 2
C39A C 0.7463(5) 0.0748(4) 0.6995(3) 0.092(3) Uani 0.5 1 d D . P H 2
H39B H 0.7769 0.0325 0.7093 0.110 Uiso 0.5 1 calc R U P H 2
C40A C 0.6817(6) 0.0755(4) 0.6676(4) 0.092(3) Uani 0.5 1 d D . P H 2
H40B H 0.6682 0.0337 0.6558 0.110 Uiso 0.5 1 calc R U P H 2
C41A C 0.6368(5) 0.1376(6) 0.6532(5) 0.092(3) Uani 0.5 1 d D . P H 2
H41B H 0.5928 0.1381 0.6316 0.110 Uiso 0.5 1 calc R U P H 2
C42A C 0.6565(5) 0.1990(4) 0.6706(5) 0.092(3) Uani 0.5 1 d D . P H 2
H42B H 0.6260 0.2413 0.6608 0.110 Uiso 0.5 1 calc R U P H 2
C43 C 0.8299(7) 0.28394(16) 0.7631(9) 0.079(3) Uani 0.5 1 d D . P H 1
C44 C 0.9054(10) 0.28445(19) 0.7340(12) 0.079(3) Uani 0.5 1 d D . P H 1
H44A H 0.9137 0.2827 0.6879 0.095 Uiso 0.5 1 calc R U P H 1
C45 C 0.9702(14) 0.2872(2) 0.7641(11) 0.079(3) Uani 0.5 1 d D . P H 1
H45A H 1.0189 0.2873 0.7384 0.095 Uiso 0.5 1 calc R U P H 1
C46 C 0.9647(13) 0.2900(4) 0.8314(10) 0.079(3) Uani 0.5 1 d D . P H 1
H46A H 1.0073 0.2919 0.8542 0.095 Uiso 0.5 1 calc R U P H 1
C47 C 0.8896(11) 0.2895(6) 0.8612(13) 0.079(3) Uani 0.5 1 d D . P H 1
H47A H 0.8813 0.2913 0.9073 0.095 Uiso 0.5 1 calc R U P H 1
C48 C 0.8253(14) 0.2867(5) 0.8303(9) 0.079(3) Uani 0.5 1 d D . P H 1
H48A H 0.7766 0.2867 0.8560 0.095 Uiso 0.5 1 calc R U P H 1
C43A C 0.8261(7) 0.25908(18) 0.7666(6) 0.079(3) Uani 0.5 1 d D . P H 2
C44A C 0.8983(9) 0.26297(18) 0.7287(4) 0.079(3) Uani 0.5 1 d D . P H 2
H44B H 0.9042 0.2772 0.6793 0.095 Uiso 0.5 1 calc R U P H 2
C45A C 0.9619(7) 0.2460(2) 0.7633(6) 0.079(3) Uani 0.5 1 d D . P H 2
H45B H 1.0110 0.2487 0.7374 0.095 Uiso 0.5 1 calc R U P H 2
C46A C 0.9533(7) 0.2252(4) 0.8358(6) 0.079(3) Uani 0.5 1 d D . P H 2
H46B H 0.9966 0.2136 0.8593 0.095 Uiso 0.5 1 calc R U P H 2
C47A C 0.8811(8) 0.2213(5) 0.8737(4) 0.079(3) Uani 0.5 1 d D . P H 2
H47B H 0.8752 0.2071 0.9230 0.095 Uiso 0.5 1 calc R U P H 2
C48A C 0.8175(7) 0.2382(4) 0.8391(6) 0.079(3) Uani 0.5 1 d D . P H 2
H48B H 0.7684 0.2355 0.8649 0.095 Uiso 0.5 1 calc R U P H 2
C49 C 0.4525(3) 0.3100(4) 0.86867(19) 0.097(2) Uani 1 1 d D . . . .
C50 C 0.3892(5) 0.3450(4) 0.8890(2) 0.097(2) Uani 1 1 d D . . . .
H50 H 0.3969 0.3858 0.9044 0.116 Uiso 1 1 calc R U . . .
C51 C 0.3151(6) 0.3231(5) 0.8880(3) 0.097(2) Uani 1 1 d D . . . .
H51 H 0.2727 0.3480 0.9021 0.116 Uiso 1 1 calc R U . . .
C52 C 0.3059(7) 0.2632(5) 0.8652(3) 0.097(2) Uani 1 1 d D . . . .
H52 H 0.2560 0.2469 0.8638 0.116 Uiso 1 1 calc R U . . .
C53 C 0.3676(6) 0.2265(7) 0.8443(5) 0.097(2) Uani 1 1 d D . . . .
H53 H 0.3599 0.1857 0.8290 0.116 Uiso 1 1 calc R U . . .
C54 C 0.4407(7) 0.2503(4) 0.8463(4) 0.097(2) Uani 1 1 d D . . . .
H54 H 0.4831 0.2254 0.8321 0.116 Uiso 1 1 calc R U . . .
C55 C 0.54398(17) 0.4390(2) 0.8605(3) 0.0707(17) Uani 1 1 d D . . . .
C56 C 0.5208(2) 0.4884(5) 0.8008(4) 0.0707(17) Uani 1 1 d D . . . .
H56 H 0.5075 0.4707 0.7656 0.085 Uiso 1 1 calc R U . . .
C57 C 0.5168(3) 0.5636(5) 0.7922(5) 0.0707(17) Uani 1 1 d D . . . .
H57 H 0.5008 0.5965 0.7511 0.085 Uiso 1 1 calc R U . . .
C58 C 0.5357(3) 0.5919(6) 0.8425(5) 0.0707(17) Uani 1 1 d D . . . .
H58 H 0.5327 0.6434 0.8359 0.085 Uiso 1 1 calc R U . . .
C59 C 0.5590(4) 0.5431(5) 0.9025(6) 0.0707(17) Uani 1 1 d D . . . .
H59 H 0.5722 0.5608 0.9377 0.085 Uiso 1 1 calc R U . . .
C60 C 0.5626(4) 0.4682(5) 0.9101(5) 0.0707(17) Uani 1 1 d D . . . .
H60 H 0.5786 0.4353 0.9513 0.085 Uiso 1 1 calc R U . . .
C61 C 0.5623(6) 0.29892(17) 0.9620(2) 0.117(3) Uani 1 1 d D . . . .
C62 C 0.6366(6) 0.29766(19) 0.9763(4) 0.117(3) Uani 1 1 d D . . . .
H62 H 0.6775 0.3177 0.9398 0.140 Uiso 1 1 calc R U . . .
C63 C 0.6500(7) 0.2666(2) 1.0449(4) 0.117(3) Uani 1 1 d D . . . .
H63 H 0.7007 0.2657 1.0549 0.140 Uiso 1 1 calc R U . . .
C64 C 0.5913(7) 0.2370(4) 1.0993(7) 0.117(3) Uani 1 1 d D . . . .
H64 H 0.6005 0.2157 1.1461 0.140 Uiso 1 1 calc R U . . .
C65 C 0.5184(8) 0.2400(5) 1.0813(6) 0.117(3) Uani 1 1 d D . . . .
H65 H 0.4775 0.2200 1.1178 0.140 Uiso 1 1 calc R U . . .
C66 C 0.5009(7) 0.2702(4) 1.0139(5) 0.117(3) Uani 1 1 d D . . . .
H66 H 0.4502 0.2712 1.0040 0.140 Uiso 1 1 calc R U . . .
Pd2 Pd 0.85693(7) 0.99640(6) 0.23188(6) 0.0730(4) Uani 1 1 d D . . . .
Br2 Br 0.8614(3) 0.9087(3) 0.1631(3) 0.1078(13) Uani 0.5 1 d D . P I 1
Br2A Br 0.9107(3) 0.9017(2) 0.1807(3) 0.1078(13) Uani 0.5 1 d D . P I 2
P3 P 0.7622(2) 0.91199(18) 0.30738(18) 0.0800(13) Uani 1 1 d D . . . .
P4 P 0.92700(16) 1.08789(14) 0.13864(14) 0.0617(10) Uani 1 1 d D . . . .
O5 O 0.6994(5) 1.3278(6) 0.3877(6) 0.098(4) Uani 1 1 d . . . . .
O6 O 0.7111(5) 1.2562(5) 0.1969(6) 0.080(3) Uani 1 1 d . . . . .
O7 O 1.0661(7) 0.7745(8) 0.4464(6) 0.108(3) Uani 1 1 d . . . . .
O8 O 0.9878(6) 0.7978(7) 0.6572(7) 0.108(3) Uani 1 1 d . . . . .
C67 C 0.7231(8) 1.2819(9) 0.3566(11) 0.085(5) Uani 1 1 d . . . . .
N68 N 0.7097(5) 1.2943(4) 0.2909(6) 0.062(3) Uani 1 1 d D . . . .
C69 C 0.7283(7) 1.2445(7) 0.2537(9) 0.059(4) Uani 1 1 d . . . . .
C69A C 0.7696(7) 1.1760(6) 0.2937(8) 0.059(4) Uani 1 1 d . . . . .
C69B C 0.7874(7) 1.1643(8) 0.3593(8) 0.056(4) Uani 1 1 d . . . . .
C70 C 0.7888(6) 1.1281(6) 0.2563(8) 0.060(4) Uani 1 1 d . . . . .
H70 H 0.7721 1.1354 0.2127 0.072 Uiso 1 1 calc R U . . .
C71 C 0.8357(7) 1.0660(7) 0.2871(7) 0.060(4) Uani 1 1 d . . . . .
C71A C 0.8581(7) 1.0568(7) 0.3517(8) 0.060(4) Uani 1 1 d . . . . .
C71B C 0.9098(8) 0.9994(8) 0.3811(8) 0.064(4) Uani 1 1 d . . . . .
C71C C 0.8275(7) 1.1040(7) 0.3893(8) 0.057(4) Uani 1 1 d . . . . .
C71D C 0.9124(7) 0.9759(8) 0.4563(7) 0.059(4) Uani 1 1 d . . . . .
C72 C 0.9599(9) 0.9624(9) 0.3450(8) 0.082(5) Uani 1 1 d . . . . .
H72 H 0.9667 0.9819 0.2956 0.099 Uiso 1 1 calc R U . . .
C73 C 0.9998(8) 0.9003(8) 0.3752(10) 0.074(4) Uani 1 1 d . . . . .
H73 H 1.0303 0.8768 0.3473 0.088 Uiso 1 1 calc R U . . .
C73A C 0.9943(8) 0.8731(9) 0.4477(10) 0.073(4) Uani 1 1 d . . . . .
C73B C 0.9525(8) 0.9092(9) 0.4898(10) 0.072(4) Uani 1 1 d . . . . .
C74 C 1.0338(9) 0.8056(11) 0.4829(11) 0.087(6) Uani 1 1 d . . . . .
N75 N 1.0227(7) 0.7777(6) 0.5539(9) 0.095(5) Uani 1 1 d D . . . .
C76 C 0.9887(12) 0.8182(17) 0.5940(11) 0.121(9) Uani 1 1 d . . . . .
C76A C 0.9513(11) 0.8853(11) 0.5578(10) 0.080(5) Uani 1 1 d . . . . .
C77 C 0.9118(11) 0.9228(14) 0.5976(10) 0.108(8) Uani 1 1 d . . . . .
H77 H 0.9106 0.9039 0.6467 0.130 Uiso 1 1 calc R U . . .
C78 C 0.8748(9) 0.9850(11) 0.5700(10) 0.080(5) Uani 1 1 d . . . . .
H78 H 0.8480 1.0075 0.6008 0.096 Uiso 1 1 calc R U . . .
C78A C 0.8738(8) 1.0181(10) 0.4988(9) 0.077(5) Uani 1 1 d . . . . .
C78B C 0.8371(8) 1.0820(9) 0.4646(8) 0.067(4) Uani 1 1 d . . . . .
C79 C 0.8065(8) 1.1325(9) 0.4980(8) 0.074(5) Uani 1 1 d . . . . .
H79 H 0.8114 1.1228 0.5456 0.089 Uiso 1 1 calc R U . . .
C80 C 0.7692(9) 1.1967(10) 0.4628(9) 0.081(5) Uani 1 1 d . . . . .
H80 H 0.7496 1.2287 0.4873 0.097 Uiso 1 1 calc R U . . .
C80A C 0.7610(7) 1.2131(8) 0.3966(10) 0.072(4) Uani 1 1 d . . . . .
C81 C 0.6784(4) 1.3644(6) 0.2501(6) 0.099(4) Uani 1 1 d D . . . .
H81A H 0.6558 1.3906 0.2820 0.119 Uiso 1 1 calc R U . . .
H81B H 0.6375 1.3533 0.2263 0.119 Uiso 1 1 calc R U . . .
C82 C 0.7397(6) 1.4146(5) 0.1960(5) 0.185(4) Uani 1 1 d D . . . .
H82 H 0.7688 1.3844 0.1703 0.222 Uiso 1 1 calc R U . . .
C83 C 0.7038(9) 1.4774(5) 0.1439(5) 0.185(4) Uani 1 1 d D . . . .
H83A H 0.7433 1.5161 0.1167 0.222 Uiso 1 1 calc R U . . .
H83B H 0.6650 1.5003 0.1692 0.222 Uiso 1 1 calc R U . . .
C84 C 0.6669(7) 1.4482(8) 0.0947(6) 0.185(4) Uani 1 1 d D . . . .
H84A H 0.6680 1.3934 0.1106 0.222 Uiso 1 1 calc R U . . .
H84B H 0.6131 1.4623 0.0954 0.222 Uiso 1 1 calc R U . . .
C85 C 0.7090(10) 1.4801(10) 0.0208(5) 0.185(4) Uani 1 1 d D . . . .
H85A H 0.7145 1.5347 0.0075 0.222 Uiso 1 1 calc R U . . .
H85B H 0.6793 1.4685 -0.0120 0.222 Uiso 1 1 calc R U . . .
C86 C 0.7873(9) 1.4473(12) 0.0161(11) 0.185(4) Uani 1 1 d D . . . .
H86A H 0.8137 1.4682 -0.0316 0.278 Uiso 1 1 calc R U . . .
H86B H 0.8168 1.4594 0.0482 0.278 Uiso 1 1 calc R U . . .
H86C H 0.7816 1.3933 0.0288 0.278 Uiso 1 1 calc R U . . .
C87 C 0.7945(6) 1.4454(8) 0.2315(9) 0.185(4) Uani 1 1 d D . . . .
H87A H 0.8359 1.4752 0.1962 0.222 Uiso 1 1 calc R U . . .
H87B H 0.8175 1.4040 0.2650 0.222 Uiso 1 1 calc R U . . .
C88 C 0.7530(11) 1.4938(11) 0.2697(10) 0.185(4) Uani 1 1 d D . . . .
H88A H 0.7890 1.5132 0.2923 0.278 Uiso 1 1 calc R U . . .
H88B H 0.7309 1.5352 0.2364 0.278 Uiso 1 1 calc R U . . .
H88C H 0.7125 1.4641 0.3051 0.278 Uiso 1 1 calc R U . . .
C89 C 1.0606(5) 0.7089(6) 0.5877(7) 0.099(4) Uani 1 1 d D . . . .
H89A H 1.0886 0.7165 0.6234 0.119 Uiso 1 1 calc R U . . .
H89B H 1.0981 0.6977 0.5524 0.119 Uiso 1 1 calc R U . . .
C90 C 1.0050(5) 0.6433(5) 0.6217(5) 0.157(4) Uani 1 1 d D . . . .
H90A H 0.9731 0.6524 0.6620 0.189 Uiso 0.6 1 calc R U P J 1
H90B H 1.0353 0.5976 0.6336 0.189 Uiso 0.4 1 calc R U P K 2
C91 C 1.0463(7) 0.5720(6) 0.6503(9) 0.157(4) Uani 0.6 1 d D . P L 1
H91A H 1.0765 0.5766 0.6859 0.189 Uiso 0.6 1 calc R U P L 1
H91B H 1.0818 0.5637 0.6121 0.189 Uiso 0.6 1 calc R U P L 1
C92 C 0.9897(10) 0.5063(5) 0.6826(9) 0.157(4) Uani 0.6 1 d D . P L 1
H92A H 1.0172 0.4606 0.7025 0.189 Uiso 0.6 1 calc R U P L 1
H92B H 0.9622 0.4994 0.6463 0.189 Uiso 0.6 1 calc R U P L 1
C93 C 0.9329(9) 0.5195(14) 0.7398(10) 0.157(4) Uani 0.6 1 d D . P L 1
H93A H 0.8857 0.4892 0.7469 0.189 Uiso 0.6 1 calc R U P L 1
H93B H 0.9198 0.5724 0.7255 0.189 Uiso 0.6 1 calc R U P L 1
C94 C 0.9669(16) 0.499(2) 0.8076(10) 0.157(4) Uani 0.6 1 d D . P L 1
H94A H 0.9300 0.5075 0.8440 0.236 Uiso 0.6 1 calc R U P L 1
H94B H 0.9792 0.4463 0.8219 0.236 Uiso 0.6 1 calc R U P L 1
H94C H 1.0132 0.5293 0.8006 0.236 Uiso 0.6 1 calc R U P L 1
C91' C 0.9611(8) 0.6469(6) 0.6892(6) 0.157(4) Uani 0.4 1 d D . P L 2
H91C H 0.9059 0.6469 0.6865 0.189 Uiso 0.4 1 calc R U P L 2
H91D H 0.9755 0.6935 0.6964 0.189 Uiso 0.4 1 calc R U P L 2
C92' C 0.9784(10) 0.5805(8) 0.7505(5) 0.157(4) Uani 0.4 1 d D . P L 2
H92C H 1.0321 0.5841 0.7572 0.189 Uiso 0.4 1 calc R U P L 2
H92D H 0.9458 0.5806 0.7937 0.189 Uiso 0.4 1 calc DR U P L 2
C93' C 0.964(3) 0.5085(6) 0.7367(13) 0.157(4) Uani 0.4 1 d D . P L 2
H93C H 1.0120 0.4915 0.7178 0.189 Uiso 0.4 1 calc R U P L 2
H93D H 0.9285 0.5173 0.7016 0.189 Uiso 0.4 1 calc R U P L 2
C94' C 0.929(3) 0.4489(14) 0.804(2) 0.157(4) Uani 0.4 1 d D . P L 2
H94D H 0.9198 0.4029 0.7945 0.236 Uiso 0.4 1 calc R U P L 2
H94E H 0.9642 0.4398 0.8384 0.236 Uiso 0.4 1 calc R U P L 2
H94F H 0.8809 0.4656 0.8222 0.236 Uiso 0.4 1 calc R U P L 2
C95 C 0.9519(6) 0.6358(8) 0.5724(7) 0.157(4) Uani 1 1 d D . . . .
H95A H 0.9320 0.6849 0.5489 0.189 Uiso 1 1 calc R U . . .
H95B H 0.9083 0.6020 0.5992 0.189 Uiso 1 1 calc R U . . .
C96 C 0.9936(9) 0.6055(12) 0.5179(8) 0.157(4) Uani 1 1 d D . . . .
H96A H 0.9585 0.6011 0.4865 0.236 Uiso 1 1 calc R U . . .
H96B H 1.0364 0.6395 0.4910 0.236 Uiso 1 1 calc R U . . .
H96C H 1.0127 0.5566 0.5412 0.236 Uiso 1 1 calc R U . . .
C97 C 0.7302(2) 0.9253(3) 0.3906(2) 0.0645(16) Uani 1 1 d D . . . .
C98 C 0.7486(2) 0.8797(3) 0.4541(3) 0.0645(16) Uani 1 1 d D . . . .
H98 H 0.7798 0.8388 0.4552 0.077 Uiso 1 1 calc R U . . .
C99 C 0.7227(3) 0.8922(3) 0.5161(4) 0.0645(16) Uani 1 1 d D . . . .
H99 H 0.7357 0.8606 0.5592 0.077 Uiso 1 1 calc R U . . .
C100 C 0.6772(3) 0.9524(3) 0.5132(6) 0.0645(16) Uani 1 1 d D . . . .
H10A H 0.6588 0.9621 0.5549 0.077 Uiso 1 1 calc R U . . .
C101 C 0.6582(5) 0.9986(5) 0.4502(5) 0.0645(16) Uani 1 1 d D . . . .
H10B H 0.6271 1.0395 0.4491 0.077 Uiso 1 1 calc R U . . .
C102 C 0.6845(3) 0.9853(4) 0.3886(5) 0.0645(16) Uani 1 1 d D . . . .
H10C H 0.6715 1.0170 0.3455 0.077 Uiso 1 1 calc R U . . .
C103 C 0.7904(4) 0.8160(2) 0.3265(2) 0.106(3) Uani 1 1 d D . . . .
C104 C 0.7523(4) 0.7632(4) 0.3087(2) 0.106(3) Uani 1 1 d D . . . .
H10D H 0.7092 0.7777 0.2853 0.127 Uiso 1 1 calc R U . . .
C105 C 0.7743(5) 0.6901(5) 0.3236(3) 0.106(3) Uani 1 1 d D . . . .
H10E H 0.7470 0.6554 0.3107 0.127 Uiso 1 1 calc R U . . .
C106 C 0.8373(5) 0.6693(6) 0.3578(3) 0.106(3) Uani 1 1 d D . . . .
H10F H 0.8534 0.6197 0.3686 0.127 Uiso 1 1 calc R U . . .
C107 C 0.8769(7) 0.7204(5) 0.3765(5) 0.106(3) Uani 1 1 d D . . . .
H10G H 0.9199 0.7059 0.3999 0.127 Uiso 1 1 calc R U . . .
C108 C 0.8532(4) 0.7930(6) 0.3608(4) 0.106(3) Uani 1 1 d D . . . .
H10H H 0.8805 0.8276 0.3737 0.127 Uiso 1 1 calc R U . . .
C109 C 0.6777(3) 0.9184(2) 0.2648(3) 0.127(3) Uani 1 1 d D . . . .
C110 C 0.6109(4) 0.8805(2) 0.3027(3) 0.127(3) Uani 1 1 d D . . . .
H11A H 0.6095 0.8516 0.3505 0.152 Uiso 1 1 calc R U . . .
C111 C 0.5463(5) 0.8852(3) 0.2707(4) 0.127(3) Uani 1 1 d D . . . .
H11B H 0.5001 0.8596 0.2959 0.152 Uiso 1 1 calc R U . . .
C112 C 0.5507(8) 0.9280(3) 0.2009(4) 0.127(3) Uani 1 1 d D . . . .
H11C H 0.5065 0.9312 0.1788 0.152 Uiso 1 1 calc R U . . .
C113 C 0.6168(7) 0.9664(5) 0.1618(7) 0.127(3) Uani 1 1 d D . . . .
H11D H 0.6182 0.9954 0.1141 0.152 Uiso 1 1 calc R U . . .
C114 C 0.6808(8) 0.9610(4) 0.1950(3) 0.127(3) Uani 1 1 d D . . . .
H11E H 0.7270 0.9866 0.1698 0.152 Uiso 1 1 calc R U . . .
C115 C 0.93336(16) 1.1830(2) 0.1386(3) 0.0762(17) Uani 1 1 d D . . . .
C116 C 0.9597(2) 1.1955(4) 0.1944(3) 0.0762(17) Uani 1 1 d D . . . .
H11F H 0.9741 1.1556 0.2319 0.091 Uiso 1 1 calc R U . . .
C117 C 0.9642(3) 1.2685(3) 0.1936(4) 0.0762(17) Uani 1 1 d D . . . .
H11G H 0.9821 1.2788 0.2311 0.091 Uiso 1 1 calc R U . . .
C118 C 0.9430(3) 1.3264(6) 0.1385(4) 0.0762(17) Uani 1 1 d D . . . .
H11H H 0.9464 1.3760 0.1385 0.091 Uiso 1 1 calc R U . . .
C119 C 0.9169(4) 1.3118(4) 0.0833(5) 0.0762(17) Uani 1 1 d D . . . .
H11I H 0.9024 1.3516 0.0458 0.091 Uiso 1 1 calc R U . . .
C120 C 0.9117(4) 1.2394(2) 0.0827(4) 0.0762(17) Uani 1 1 d D . . . .
H12A H 0.8938 1.2290 0.0452 0.091 Uiso 1 1 calc R U . . .
C121 C 0.8910(4) 1.09475(15) 0.0587(2) 0.082(3) Uani 0.5 1 d D . P M 1
C122 C 0.8146(4) 1.10796(19) 0.0538(4) 0.082(3) Uani 0.5 1 d D . P M 1
H12B H 0.7816 1.1133 0.0922 0.098 Uiso 0.5 1 calc R U P M 1
C123 C 0.7866(6) 1.1133(2) -0.0080(5) 0.082(3) Uani 0.5 1 d D . P M 1
H12C H 0.7345 1.1223 -0.0118 0.098 Uiso 0.5 1 calc R U P M 1
C124 C 0.8356(8) 1.1053(4) -0.0641(4) 0.082(3) Uani 0.5 1 d D . P M 1
H12D H 0.8166 1.1090 -0.1061 0.098 Uiso 0.5 1 calc R U P M 1
C125 C 0.9122(8) 1.0921(5) -0.0589(3) 0.082(3) Uani 0.5 1 d D . P M 1
H12E H 0.9454 1.0867 -0.0973 0.098 Uiso 0.5 1 calc R U P M 1
C126 C 0.9401(6) 1.0868(4) 0.0030(2) 0.082(3) Uani 0.5 1 d D . P M 1
H12F H 0.9922 1.0778 0.0069 0.098 Uiso 0.5 1 calc R U P M 1
C12C C 0.8602(3) 1.0857(3) 0.0816(3) 0.082(3) Uani 0.5 1 d D . P M 2
C12D C 0.7953(4) 1.1276(3) 0.0737(3) 0.082(3) Uani 0.5 1 d D . P M 2
H12G H 0.7840 1.1603 0.0997 0.098 Uiso 0.5 1 calc R U P M 2
C12E C 0.7469(4) 1.1216(4) 0.0276(4) 0.082(3) Uani 0.5 1 d D . P M 2
H12H H 0.7027 1.1502 0.0222 0.098 Uiso 0.5 1 calc R U P M 2
C12F C 0.7634(6) 1.0737(5) -0.0106(4) 0.082(3) Uani 0.5 1 d D . P M 2
H12I H 0.7304 1.0696 -0.0420 0.098 Uiso 0.5 1 calc R U P M 2
C12G C 0.8283(7) 1.0317(6) -0.0027(6) 0.082(3) Uani 0.5 1 d D . P M 2
H12J H 0.8395 0.9991 -0.0287 0.098 Uiso 0.5 1 calc R U P M 2
C12H C 0.8767(5) 1.0377(5) 0.0434(5) 0.082(3) Uani 0.5 1 d D . P M 2
H12K H 0.9209 1.0092 0.0487 0.098 Uiso 0.5 1 calc R U P M 2
C127 C 1.0241(2) 1.0584(3) 0.13923(15) 0.089(3) Uani 0.5 1 d D . P M 1
C128 C 1.0835(2) 1.1113(3) 0.11371(17) 0.089(3) Uani 0.5 1 d D . P M 1
H12L H 1.0732 1.1625 0.0961 0.107 Uiso 0.5 1 calc R U P M 1
C129 C 1.1587(2) 1.0886(4) 0.1141(2) 0.089(3) Uani 0.5 1 d D . P M 1
H12M H 1.1997 1.1244 0.0968 0.107 Uiso 0.5 1 calc R U P M 1
C130 C 1.1731(3) 1.0133(5) 0.1401(3) 0.089(3) Uani 0.5 1 d D . P M 1
H13A H 1.2241 0.9979 0.1404 0.107 Uiso 0.5 1 calc R U P M 1
C131 C 1.1132(4) 0.9605(4) 0.1657(5) 0.089(3) Uani 0.5 1 d D . P M 1
H13B H 1.1233 0.9092 0.1833 0.107 Uiso 0.5 1 calc R U P M 1
C132 C 1.0381(3) 0.9834(3) 0.1652(4) 0.089(3) Uani 0.5 1 d D . P M 1
H13C H 0.9970 0.9477 0.1825 0.107 Uiso 0.5 1 calc R U P M 1
C12I C 1.0259(2) 1.0837(2) 0.1028(3) 0.089(3) Uani 0.5 1 d D . P M 2
C12J C 1.0500(4) 1.11623(19) 0.0315(3) 0.089(3) Uani 0.5 1 d D . P M 2
H12N H 1.0147 1.1407 0.0013 0.107 Uiso 0.5 1 calc R U P M 2
C12K C 1.1258(5) 1.1127(2) 0.0044(3) 0.089(3) Uani 0.5 1 d D . P M 2
H12O H 1.1423 1.1349 -0.0441 0.107 Uiso 0.5 1 calc R U P M 2
C13A C 1.1775(3) 1.0768(4) 0.0487(5) 0.089(3) Uani 0.5 1 d D . P M 2
H13D H 1.2291 1.0744 0.0303 0.107 Uiso 0.5 1 calc R U P M 2
C13B C 1.1534(4) 1.0442(5) 0.1200(5) 0.089(3) Uani 0.5 1 d D . P M 2
H13E H 1.1886 1.0198 0.1502 0.107 Uiso 0.5 1 calc R U P M 2
C13C C 1.0775(4) 1.0477(4) 0.1471(3) 0.089(3) Uani 0.5 1 d D . P M 2
H13F H 1.0610 1.0256 0.1956 0.107 Uiso 0.5 1 calc R U P M 2
C133 C 0.6240(19) 0.905(3) 0.941(3) 0.088(12) Uani 0.25 1 d D . P . .
H13G H 0.6265 0.8665 0.9192 0.133 Uiso 0.25 1 calc R U P . .
H13H H 0.6547 0.9486 0.9111 0.133 Uiso 0.25 1 calc R U P . .
H13I H 0.6437 0.8855 0.9861 0.133 Uiso 0.25 1 calc R U P . .
C134 C 0.5416(19) 0.926(2) 0.954(3) 0.088(12) Uani 0.25 1 d D . P . .
H13J H 0.5212 0.9448 0.9093 0.106 Uiso 0.25 1 calc R U P . .
H13K H 0.5103 0.8815 0.9845 0.106 Uiso 0.25 1 calc R U P . .
C135 C 0.5379(9) 0.985(2) 0.989(3) 0.088(12) Uani 0.25 1 d D . P . .
H13L H 0.5694 1.0284 0.9566 0.106 Uiso 0.25 1 calc R U P . .
H13R H 0.5632 0.9657 1.0309 0.106 Uiso 0.25 1 calc R U P . .

loop_
_atom_site_aniso_label
_atom_site_aniso_U_11
_atom_site_aniso_U_22
_atom_site_aniso_U_33
_atom_site_aniso_U_23
_atom_site_aniso_U_13
_atom_site_aniso_U_12
Pd1 0.0575(7) 0.0387(6) 0.0653(7) -0.0200(5) -0.0075(5) -0.0139(5)
Br1 0.1263(15) 0.0575(10) 0.1031(13) -0.0137(9) -0.0238(11) -0.0252(9)
P1 0.072(3) 0.0421(19) 0.080(3) -0.0267(19) 0.002(2) -0.0016(17)
P2 0.066(2) 0.054(2) 0.060(2) -0.0242(18) -0.0005(18) -0.0236(18)
O1 0.071(6) 0.037(5) 0.099(7) -0.027(5) -0.026(5) -0.014(4)
O2 0.072(7) 0.072(7) 0.081(7) -0.032(6) -0.028(6) -0.019(5)
O3 0.061(6) 0.052(5) 0.089(7) -0.033(5) -0.001(5) -0.032(5)
O4 0.068(6) 0.054(5) 0.039(5) -0.020(5) -0.014(5) 0.010(4)
C1 0.041(8) 0.046(8) 0.092(11) -0.034(8) -0.011(7) -0.017(6)
N2 0.045(6) 0.041(6) 0.079(8) -0.017(6) -0.012(6) -0.005(5)
C3 0.052(8) 0.049(8) 0.072(10) -0.033(8) -0.029(8) -0.004(6)
C3A 0.043(8) 0.032(7) 0.086(11) -0.024(7) -0.004(7) -0.011(6)
C3B 0.023(6) 0.031(6) 0.067(9) -0.010(6) -0.003(6) -0.011(5)
C4 0.044(7) 0.041(7) 0.056(8) -0.024(6) -0.014(6) 0.001(6)
C5 0.031(7) 0.062(8) 0.056(9) -0.031(7) 0.003(6) -0.009(6)
C5A 0.037(7) 0.047(7) 0.053(8) -0.015(6) -0.011(6) -0.004(6)
C5B 0.048(7) 0.029(6) 0.053(8) -0.030(6) -0.018(6) 0.015(5)
C5C 0.046(8) 0.034(7) 0.069(10) -0.023(7) 0.002(7) -0.013(6)
C5D 0.023(6) 0.030(6) 0.067(9) -0.026(6) -0.009(6) 0.001(5)
C6 0.044(8) 0.088(10) 0.074(10) -0.044(8) 0.020(7) -0.026(7)
C7 0.051(8) 0.042(7) 0.096(12) -0.036(8) -0.015(8) -0.012(6)
C7A 0.024(6) 0.054(8) 0.071(9) -0.042(7) -0.010(6) 0.008(6)
C7B 0.031(7) 0.039(7) 0.091(11) -0.036(7) -0.001(7) 0.004(6)
C8 0.059(9) 0.045(8) 0.092(12) -0.044(8) -0.017(8) 0.009(7)
N9 0.044(6) 0.055(7) 0.067(8) -0.039(6) -0.011(5) 0.007(5)
C10 0.040(8) 0.025(7) 0.105(12) -0.033(8) 0.004(8) 0.002(6)
C10A 0.046(8) 0.036(7) 0.061(9) -0.026(7) -0.006(6) 0.010(6)
C11 0.041(7) 0.044(7) 0.070(9) -0.032(7) -0.010(6) 0.021(6)
C12 0.036(7) 0.032(6) 0.054(8) -0.018(6) 0.005(6) -0.005(5)
C12A 0.036(7) 0.037(7) 0.063(9) -0.020(6) 0.010(6) -0.002(5)
C12B 0.035(7) 0.032(6) 0.059(8) -0.035(6) -0.006(6) -0.001(5)
C13 0.044(7) 0.039(7) 0.062(8) -0.023(6) 0.007(6) -0.005(6)
C14 0.068(9) 0.038(7) 0.068(10) -0.021(7) 0.000(7) -0.024(6)
C14A 0.043(7) 0.040(7) 0.063(9) -0.027(7) -0.011(6) 0.002(6)
C15 0.058(9) 0.072(9) 0.091(11) -0.044(8) -0.019(8) -0.016(7)
C16 0.082(11) 0.100(12) 0.139(15) -0.081(12) -0.047(11) 0.028(9)
C17 0.131(8) 0.113(8) 0.170(11) -0.086(7) -0.026(7) 0.007(6)
C18 0.131(8) 0.113(8) 0.170(11) -0.086(7) -0.026(7) 0.007(6)
C19 0.131(8) 0.113(8) 0.170(11) -0.086(7) -0.026(7) 0.007(6)
C20 0.131(8) 0.113(8) 0.170(11) -0.086(7) -0.026(7) 0.007(6)
C21 0.131(8) 0.113(8) 0.170(11) -0.086(7) -0.026(7) 0.007(6)
C22 0.131(8) 0.113(8) 0.170(11) -0.086(7) -0.026(7) 0.007(6)
C17A 0.131(8) 0.113(8) 0.170(11) -0.086(7) -0.026(7) 0.007(6)
C18A 0.131(8) 0.113(8) 0.170(11) -0.086(7) -0.026(7) 0.007(6)
C19A 0.131(8) 0.113(8) 0.170(11) -0.086(7) -0.026(7) 0.007(6)
C20A 0.131(8) 0.113(8) 0.170(11) -0.086(7) -0.026(7) 0.007(6)
C21A 0.131(8) 0.113(8) 0.170(11) -0.086(7) -0.026(7) 0.007(6)
C22A 0.131(8) 0.113(8) 0.170(11) -0.086(7) -0.026(7) 0.007(6)
C23 0.055(8) 0.063(8) 0.091(10) -0.055(8) -0.015(7) 0.003(7)
C24 0.042(8) 0.065(8) 0.089(10) -0.056(8) -0.011(7) -0.007(6)
C25 0.062(9) 0.070(10) 0.110(12) -0.057(9) 0.009(9) -0.029(8)
C26 0.083(12) 0.118(14) 0.144(16) -0.094(13) -0.058(11) 0.033(11)
C27 0.22(2) 0.098(14) 0.18(2) -0.086(15) -0.063(18) -0.012(15)
C28 0.22(2) 0.098(14) 0.18(2) -0.086(15) -0.063(18) -0.012(15)
C27A 0.22(2) 0.098(14) 0.18(2) -0.086(15) -0.063(18) -0.012(15)
C28A 0.22(2) 0.098(14) 0.18(2) -0.086(15) -0.063(18) -0.012(15)
C29 0.066(9) 0.072(9) 0.106(11) -0.071(9) 0.016(8) -0.021(7)
C30 0.081(11) 0.116(13) 0.135(14) -0.102(12) -0.002(10) -0.016(9)
C31 0.058(4) 0.065(4) 0.075(4) -0.029(3) -0.004(3) 0.006(3)
C32 0.058(4) 0.065(4) 0.075(4) -0.029(3) -0.004(3) 0.006(3)
C33 0.058(4) 0.065(4) 0.075(4) -0.029(3) -0.004(3) 0.006(3)
C34 0.058(4) 0.065(4) 0.075(4) -0.029(3) -0.004(3) 0.006(3)
C35 0.058(4) 0.065(4) 0.075(4) -0.029(3) -0.004(3) 0.006(3)
C36 0.058(4) 0.065(4) 0.075(4) -0.029(3) -0.004(3) 0.006(3)
C37 0.108(9) 0.041(5) 0.119(7) -0.029(5) 0.018(7) -0.002(5)
C38 0.108(9) 0.041(5) 0.119(7) -0.029(5) 0.018(7) -0.002(5)
C39 0.108(9) 0.041(5) 0.119(7) -0.029(5) 0.018(7) -0.002(5)
C40 0.108(9) 0.041(5) 0.119(7) -0.029(5) 0.018(7) -0.002(5)
C41 0.108(9) 0.041(5) 0.119(7) -0.029(5) 0.018(7) -0.002(5)
C42 0.108(9) 0.041(5) 0.119(7) -0.029(5) 0.018(7) -0.002(5)
C37A 0.108(9) 0.041(5) 0.119(7) -0.029(5) 0.018(7) -0.002(5)
C38A 0.108(9) 0.041(5) 0.119(7) -0.029(5) 0.018(7) -0.002(5)
C39A 0.108(9) 0.041(5) 0.119(7) -0.029(5) 0.018(7) -0.002(5)
C40A 0.108(9) 0.041(5) 0.119(7) -0.029(5) 0.018(7) -0.002(5)
C41A 0.108(9) 0.041(5) 0.119(7) -0.029(5) 0.018(7) -0.002(5)
C42A 0.108(9) 0.041(5) 0.119(7) -0.029(5) 0.018(7) -0.002(5)
C43 0.077(5) 0.078(6) 0.073(5) -0.013(6) -0.013(4) 0.017(6)
C44 0.077(5) 0.078(6) 0.073(5) -0.013(6) -0.013(4) 0.017(6)
C45 0.077(5) 0.078(6) 0.073(5) -0.013(6) -0.013(4) 0.017(6)
C46 0.077(5) 0.078(6) 0.073(5) -0.013(6) -0.013(4) 0.017(6)
C47 0.077(5) 0.078(6) 0.073(5) -0.013(6) -0.013(4) 0.017(6)
C48 0.077(5) 0.078(6) 0.073(5) -0.013(6) -0.013(4) 0.017(6)
C43A 0.077(5) 0.078(6) 0.073(5) -0.013(6) -0.013(4) 0.017(6)
C44A 0.077(5) 0.078(6) 0.073(5) -0.013(6) -0.013(4) 0.017(6)
C45A 0.077(5) 0.078(6) 0.073(5) -0.013(6) -0.013(4) 0.017(6)
C46A 0.077(5) 0.078(6) 0.073(5) -0.013(6) -0.013(4) 0.017(6)
C47A 0.077(5) 0.078(6) 0.073(5) -0.013(6) -0.013(4) 0.017(6)
C48A 0.077(5) 0.078(6) 0.073(5) -0.013(6) -0.013(4) 0.017(6)
C49 0.068(4) 0.111(6) 0.115(5) -0.050(4) 0.008(4) -0.033(4)
C50 0.068(4) 0.111(6) 0.115(5) -0.050(4) 0.008(4) -0.033(4)
C51 0.068(4) 0.111(6) 0.115(5) -0.050(4) 0.008(4) -0.033(4)
C52 0.068(4) 0.111(6) 0.115(5) -0.050(4) 0.008(4) -0.033(4)
C53 0.068(4) 0.111(6) 0.115(5) -0.050(4) 0.008(4) -0.033(4)
C54 0.068(4) 0.111(6) 0.115(5) -0.050(4) 0.008(4) -0.033(4)
C55 0.075(4) 0.072(4) 0.075(4) -0.041(3) 0.000(3) -0.021(3)
C56 0.075(4) 0.072(4) 0.075(4) -0.041(3) 0.000(3) -0.021(3)
C57 0.075(4) 0.072(4) 0.075(4) -0.041(3) 0.000(3) -0.021(3)
C58 0.075(4) 0.072(4) 0.075(4) -0.041(3) 0.000(3) -0.021(3)
C59 0.075(4) 0.072(4) 0.075(4) -0.041(3) 0.000(3) -0.021(3)
C60 0.075(4) 0.072(4) 0.075(4) -0.041(3) 0.000(3) -0.021(3)
C61 0.126(7) 0.139(7) 0.073(5) -0.019(5) -0.012(5) -0.044(6)
C62 0.126(7) 0.139(7) 0.073(5) -0.019(5) -0.012(5) -0.044(6)
C63 0.126(7) 0.139(7) 0.073(5) -0.019(5) -0.012(5) -0.044(6)
C64 0.126(7) 0.139(7) 0.073(5) -0.019(5) -0.012(5) -0.044(6)
C65 0.126(7) 0.139(7) 0.073(5) -0.019(5) -0.012(5) -0.044(6)
C66 0.126(7) 0.139(7) 0.073(5) -0.019(5) -0.012(5) -0.044(6)
Pd2 0.0900(9) 0.0497(7) 0.0811(9) -0.0358(6) 0.0186(7) -0.0143(6)
Br2 0.120(4) 0.0865(16) 0.131(3) -0.0658(19) 0.008(3) 0.002(3)
Br2A 0.120(4) 0.0865(16) 0.131(3) -0.0658(19) 0.008(3) 0.002(3)
P3 0.110(3) 0.056(2) 0.082(3) -0.042(2) 0.014(2) -0.026(2)
P4 0.058(2) 0.067(2) 0.067(2) -0.033(2) -0.0020(19) -0.0087(18)
O5 0.063(6) 0.102(8) 0.168(11) -0.105(8) 0.007(6) -0.017(6)
O6 0.063(7) 0.083(7) 0.109(9) -0.053(7) -0.008(6) 0.008(5)
O7 0.085(6) 0.143(8) 0.093(7) -0.028(6) -0.030(5) -0.047(5)
O8 0.085(6) 0.143(8) 0.093(7) -0.028(6) -0.030(5) -0.047(5)
C67 0.066(10) 0.082(12) 0.135(16) -0.081(12) 0.009(10) -0.040(9)
N68 0.052(7) 0.047(7) 0.089(9) -0.030(7) 0.001(6) -0.009(5)
C69 0.047(9) 0.053(9) 0.081(11) -0.037(9) 0.012(8) 0.000(7)
C69A 0.039(8) 0.037(7) 0.098(12) -0.029(8) 0.018(7) -0.015(6)
C69B 0.053(9) 0.071(10) 0.064(10) -0.051(8) 0.002(7) -0.025(7)
C70 0.037(7) 0.038(7) 0.106(11) -0.030(8) 0.001(7) -0.005(6)
C71 0.039(8) 0.055(8) 0.072(10) -0.013(8) 0.024(7) -0.012(6)
C71A 0.053(9) 0.060(9) 0.072(10) -0.035(8) 0.007(8) -0.021(7)
C71B 0.044(9) 0.064(9) 0.090(12) -0.032(9) -0.012(8) -0.030(7)
C71C 0.048(8) 0.046(8) 0.084(11) -0.032(8) -0.006(7) -0.025(7)
C71D 0.067(9) 0.060(9) 0.061(10) -0.039(8) 0.006(8) -0.030(7)
C72 0.066(10) 0.077(11) 0.088(12) -0.020(10) 0.028(9) -0.045(9)
C73 0.058(10) 0.049(9) 0.104(14) -0.014(9) -0.007(9) -0.013(8)
C73A 0.052(10) 0.068(11) 0.087(13) -0.009(11) -0.007(9) -0.030(8)
C73B 0.059(10) 0.070(11) 0.078(13) -0.014(10) -0.004(9) -0.042(9)
C74 0.064(11) 0.111(15) 0.091(15) -0.032(13) -0.029(10) -0.052(11)
N75 0.078(10) 0.125(13) 0.071(12) -0.008(10) -0.027(8) -0.050(9)
C76 0.094(15) 0.19(2) 0.062(14) -0.001(16) -0.036(12) -0.103(16)
C76A 0.085(13) 0.099(14) 0.048(12) -0.017(12) 0.000(11) -0.052(11)
C77 0.079(14) 0.148(19) 0.065(13) 0.022(15) -0.038(11) -0.079(13)
C78 0.076(11) 0.113(14) 0.066(13) -0.050(11) -0.004(9) -0.045(11)
C78A 0.064(10) 0.097(13) 0.075(13) -0.031(11) -0.020(9) -0.048(9)
C78B 0.064(10) 0.077(10) 0.069(11) -0.042(10) 0.013(8) -0.050(8)
C79 0.065(10) 0.086(11) 0.085(11) -0.056(10) 0.019(8) -0.046(9)
C80 0.094(13) 0.087(12) 0.076(12) -0.056(10) 0.017(10) -0.054(10)
C80A 0.049(9) 0.067(10) 0.119(14) -0.065(10) 0.012(9) -0.021(7)
C81 0.063(8) 0.110(10) 0.114(10) -0.024(8) -0.011(7) -0.022(7)
C82 0.133(8) 0.144(9) 0.257(13) -0.051(8) 0.011(8) -0.044(6)
C83 0.133(8) 0.144(9) 0.257(13) -0.051(8) 0.011(8) -0.044(6)
C84 0.133(8) 0.144(9) 0.257(13) -0.051(8) 0.011(8) -0.044(6)
C85 0.133(8) 0.144(9) 0.257(13) -0.051(8) 0.011(8) -0.044(6)
C86 0.133(8) 0.144(9) 0.257(13) -0.051(8) 0.011(8) -0.044(6)
C87 0.133(8) 0.144(9) 0.257(13) -0.051(8) 0.011(8) -0.044(6)
C88 0.133(8) 0.144(9) 0.257(13) -0.051(8) 0.011(8) -0.044(6)
C89 0.063(8) 0.110(10) 0.114(10) -0.024(8) -0.011(7) -0.022(7)
C90 0.095(8) 0.198(10) 0.153(10) -0.018(8) -0.030(6) -0.057(7)
C91 0.095(8) 0.198(10) 0.153(10) -0.018(8) -0.030(6) -0.057(7)
C92 0.095(8) 0.198(10) 0.153(10) -0.018(8) -0.030(6) -0.057(7)
C93 0.095(8) 0.198(10) 0.153(10) -0.018(8) -0.030(6) -0.057(7)
C94 0.095(8) 0.198(10) 0.153(10) -0.018(8) -0.030(6) -0.057(7)
C91' 0.095(8) 0.198(10) 0.153(10) -0.018(8) -0.030(6) -0.057(7)
C92' 0.095(8) 0.198(10) 0.153(10) -0.018(8) -0.030(6) -0.057(7)
C93' 0.095(8) 0.198(10) 0.153(10) -0.018(8) -0.030(6) -0.057(7)
C94' 0.095(8) 0.198(10) 0.153(10) -0.018(8) -0.030(6) -0.057(7)
C95 0.095(8) 0.198(10) 0.153(10) -0.018(8) -0.030(6) -0.057(7)
C96 0.095(8) 0.198(10) 0.153(10) -0.018(8) -0.030(6) -0.057(7)
C97 0.061(4) 0.051(3) 0.080(4) -0.029(3) 0.012(3) -0.026(3)
C98 0.061(4) 0.051(3) 0.080(4) -0.029(3) 0.012(3) -0.026(3)
C99 0.061(4) 0.051(3) 0.080(4) -0.029(3) 0.012(3) -0.026(3)
C100 0.061(4) 0.051(3) 0.080(4) -0.029(3) 0.012(3) -0.026(3)
C101 0.061(4) 0.051(3) 0.080(4) -0.029(3) 0.012(3) -0.026(3)
C102 0.061(4) 0.051(3) 0.080(4) -0.029(3) 0.012(3) -0.026(3)
C103 0.134(7) 0.061(4) 0.120(6) -0.045(4) 0.029(5) -0.034(5)
C104 0.134(7) 0.061(4) 0.120(6) -0.045(4) 0.029(5) -0.034(5)
C105 0.134(7) 0.061(4) 0.120(6) -0.045(4) 0.029(5) -0.034(5)
C106 0.134(7) 0.061(4) 0.120(6) -0.045(4) 0.029(5) -0.034(5)
C107 0.134(7) 0.061(4) 0.120(6) -0.045(4) 0.029(5) -0.034(5)
C108 0.134(7) 0.061(4) 0.120(6) -0.045(4) 0.029(5) -0.034(5)
C109 0.154(8) 0.119(7) 0.118(6) -0.050(5) -0.019(6) -0.068(6)
C110 0.154(8) 0.119(7) 0.118(6) -0.050(5) -0.019(6) -0.068(6)
C111 0.154(8) 0.119(7) 0.118(6) -0.050(5) -0.019(6) -0.068(6)
C112 0.154(8) 0.119(7) 0.118(6) -0.050(5) -0.019(6) -0.068(6)
C113 0.154(8) 0.119(7) 0.118(6) -0.050(5) -0.019(6) -0.068(6)
C114 0.154(8) 0.119(7) 0.118(6) -0.050(5) -0.019(6) -0.068(6)
C115 0.085(4) 0.062(4) 0.081(5) -0.020(3) -0.020(3) -0.009(3)
C116 0.085(4) 0.062(4) 0.081(5) -0.020(3) -0.020(3) -0.009(3)
C117 0.085(4) 0.062(4) 0.081(5) -0.020(3) -0.020(3) -0.009(3)
C118 0.085(4) 0.062(4) 0.081(5) -0.020(3) -0.020(3) -0.009(3)
C119 0.085(4) 0.062(4) 0.081(5) -0.020(3) -0.020(3) -0.009(3)
C120 0.085(4) 0.062(4) 0.081(5) -0.020(3) -0.020(3) -0.009(3)
C121 0.124(9) 0.059(5) 0.067(6) -0.022(5) -0.028(5) 0.004(5)
C122 0.124(9) 0.059(5) 0.067(6) -0.022(5) -0.028(5) 0.004(5)
C123 0.124(9) 0.059(5) 0.067(6) -0.022(5) -0.028(5) 0.004(5)
C124 0.124(9) 0.059(5) 0.067(6) -0.022(5) -0.028(5) 0.004(5)
C125 0.124(9) 0.059(5) 0.067(6) -0.022(5) -0.028(5) 0.004(5)
C126 0.124(9) 0.059(5) 0.067(6) -0.022(5) -0.028(5) 0.004(5)
C12C 0.124(9) 0.059(5) 0.067(6) -0.022(5) -0.028(5) 0.004(5)
C12D 0.124(9) 0.059(5) 0.067(6) -0.022(5) -0.028(5) 0.004(5)
C12E 0.124(9) 0.059(5) 0.067(6) -0.022(5) -0.028(5) 0.004(5)
C12F 0.124(9) 0.059(5) 0.067(6) -0.022(5) -0.028(5) 0.004(5)
C12G 0.124(9) 0.059(5) 0.067(6) -0.022(5) -0.028(5) 0.004(5)
C12H 0.124(9) 0.059(5) 0.067(6) -0.022(5) -0.028(5) 0.004(5)
C127 0.093(7) 0.094(7) 0.099(7) -0.066(7) 0.015(6) -0.014(6)
C128 0.093(7) 0.094(7) 0.099(7) -0.066(7) 0.015(6) -0.014(6)
C129 0.093(7) 0.094(7) 0.099(7) -0.066(7) 0.015(6) -0.014(6)
C130 0.093(7) 0.094(7) 0.099(7) -0.066(7) 0.015(6) -0.014(6)
C131 0.093(7) 0.094(7) 0.099(7) -0.066(7) 0.015(6) -0.014(6)
C132 0.093(7) 0.094(7) 0.099(7) -0.066(7) 0.015(6) -0.014(6)
C12I 0.093(7) 0.094(7) 0.099(7) -0.066(7) 0.015(6) -0.014(6)
C12J 0.093(7) 0.094(7) 0.099(7) -0.066(7) 0.015(6) -0.014(6)
C12K 0.093(7) 0.094(7) 0.099(7) -0.066(7) 0.015(6) -0.014(6)
C13A 0.093(7) 0.094(7) 0.099(7) -0.066(7) 0.015(6) -0.014(6)
C13B 0.093(7) 0.094(7) 0.099(7) -0.066(7) 0.015(6) -0.014(6)
C13C 0.093(7) 0.094(7) 0.099(7) -0.066(7) 0.015(6) -0.014(6)
C133 0.051(19) 0.08(2) 0.17(4) -0.08(2) -0.05(2) 0.006(18)
C134 0.051(19) 0.08(2) 0.17(4) -0.08(2) -0.05(2) 0.006(18)
C135 0.051(19) 0.08(2) 0.17(4) -0.08(2) -0.05(2) 0.006(18)

loop_
_atom_type_symbol
_atom_type_description
_atom_type_scat_dispersion_real
_atom_type_scat_dispersion_imag
_atom_type_scat_source
C C 0.0033 0.0016 'International Tables Vol C Tables 4.2.6.8 and 6.1.1.4'
H H 0.0000 0.0000 'International Tables Vol C Tables 4.2.6.8 and 6.1.1.4'
N N 0.0061 0.0033 'International Tables Vol C Tables 4.2.6.8 and 6.1.1.4'
O O 0.0106 0.0060 'International Tables Vol C Tables 4.2.6.8 and 6.1.1.4'
P P 0.1023 0.0942 'International Tables Vol C Tables 4.2.6.8 and 6.1.1.4'
Br Br -0.2901 2.4595 'International Tables Vol C Tables 4.2.6.8 and 6.1.1.4'
Pd Pd -0.9988 1.0072 'International Tables Vol C Tables 4.2.6.8 and 6.1.1.4'

loop_
_geom_angle_atom_site_label_1
_geom_angle_atom_site_label_2
_geom_angle_atom_site_label_3
_geom_angle
_geom_angle_site_symmetry_1
_geom_angle_site_symmetry_3
C5 Pd1 P2 91.5(3) . .
C5 Pd1 P1 89.3(3) . .
P2 Pd1 P1 174.74(13) . .
C5 Pd1 Br1 175.4(3) . .
P2 Pd1 Br1 89.92(9) . .
P1 Pd1 Br1 88.89(9) . .
C43A P1 C31 109.5(4) . .
C31 P1 C37 106.2(2) . .
C31 P1 C43 101.2(5) . .
C37 P1 C43 106.2(6) . .
C43A P1 C37A 106.1(3) . .
C31 P1 C37A 99.9(3) . .
C43A P1 Pd1 111.9(4) . .
C31 P1 Pd1 116.67(14) . .
C37 P1 Pd1 117.7(5) . .
C43 P1 Pd1 107.1(7) . .
C37A P1 Pd1 111.7(2) . .
C61 P2 C55 102.5(3) . .
C61 P2 C49 104.1(4) . .
C55 P2 C49 105.8(3) . .
C61 P2 Pd1 113.4(3) . .
C55 P2 Pd1 115.15(15) . .
C49 P2 Pd1 114.6(3) . .
O1 C1 N2 122.5(11) . .
O1 C1 C14A 119.4(13) . .
N2 C1 C14A 118.1(10) . .
C1 N2 C3 125.7(9) . .
C1 N2 C15 116.6(9) . .
C3 N2 C15 117.7(9) . .
O2 C3 N2 122.5(10) . .
O2 C3 C3A 122.1(12) . .
N2 C3 C3A 115.4(11) . .
C4 C3A C3B 121.2(11) . .
C4 C3A C3 120.1(12) . .
C3B C3A C3 118.7(10) . .
C14A C3B C3A 122.1(10) . .
C14A C3B C5C 119.5(11) . .
C3A C3B C5C 118.4(9) . .
C3A C4 C5 122.4(12) . .
C3A C4 H4 118.8 . .
C5 C4 H4 118.8 . .
C4 C5 C5A 119.6(11) . .
C4 C5 Pd1 114.2(9) . .
C5A C5 Pd1 126.1(8) . .
C5 C5A C5C 119.2(10) . .
C5 C5A C5B 123.0(10) . .
C5C C5A C5B 117.7(11) . .
C6 C5B C5D 118.8(10) . .
C6 C5B C5A 122.7(11) . .
C5D C5B C5A 118.3(10) . .
C12B C5C C5A 123.1(10) . .
C12B C5C C3B 118.5(9) . .
C5A C5C C3B 118.3(11) . .
C5B C5D C12A 122.3(10) . .
C5B C5D C7B 120.4(10) . .
C12A C5D C7B 117.2(11) . .
C5B C6 C7 118.6(12) . .
C5B C6 H6 120.7 . .
C7 C6 H6 120.7 . .
C7A C7 C6 121.5(11) . .
C7A C7 H7 119.3 . .
C6 C7 H7 119.3 . .
C7 C7A C7B 121.8(11) . .
C7 C7A C8 118.8(11) . .
C7B C7A C8 119.4(12) . .
C10A C7B C7A 121.0(11) . .
C10A C7B C5D 121.9(11) . .
C7A C7B C5D 117.0(12) . .
O3 C8 N9 123.8(11) . .
O3 C8 C7A 120.5(13) . .
N9 C8 C7A 115.4(11) . .
C8 N9 C10 127.8(9) . .
C8 N9 C23 114.3(9) . .
C10 N9 C23 117.1(10) . .
O4 C10 N9 124.9(12) . .
O4 C10 C10A 121.5(11) . .
N9 C10 C10A 113.6(13) . .
C11 C10A C7B 118.6(11) . .
C11 C10A C10 120.0(12) . .
C7B C10A C10 121.3(11) . .
C10A C11 C12 121.1(12) . .
C10A C11 H11 119.5 . .
C12 C11 H11 119.5 . .
C12A C12 C11 121.9(10) . .
C12A C12 H12 119.1 . .
C11 C12 H12 119.1 . .
C12 C12A C5D 119.2(10) . .
C12 C12A C12B 122.5(10) . .
C5D C12A C12B 118.1(11) . .
C13 C12B C5C 120.5(10) . .
C13 C12B C12A 120.9(11) . .
C5C C12B C12A 118.4(9) . .
C12B C13 C14 119.4(11) . .
C12B C13 H13 120.3 . .
C14 C13 H13 120.3 . .
C14A C14 C13 122.4(11) . .
C14A C14 H14 118.8 . .
C13 C14 H14 118.8 . .
C14 C14A C3B 119.6(10) . .
C14 C14A C1 120.9(11) . .
C3B C14A C1 119.6(12) . .
N2 C15 C16 111.9(3) . .
N2 C15 H15A 109.2 . .
C16 C15 H15A 109.2 . .
N2 C15 H15B 109.2 . .
C16 C15 H15B 109.2 . .
H15A C15 H15B 107.9 . .
C21A C16 C15 110.7(3) . .
C21A C16 C17A 110.7(3) . .
C15 C16 C17A 110.5(3) . .
C15 C16 C17 110.4(3) . .
C15 C16 C21 110.4(3) . .
C17 C16 C21 110.3(3) . .
C15 C16 H16A 108.6 . .
C17 C16 H16A 108.6 . .
C21 C16 H16A 108.6 . .
C21A C16 H16B 108.3 . .
C15 C16 H16B 108.3 . .
C17A C16 H16B 108.3 . .
C16 C17 C18 110.2(3) . .
C16 C17 H17A 109.6 . .
C18 C17 H17A 109.6 . .
C16 C17 H17B 109.6 . .
C18 C17 H17B 109.6 . .
H17A C17 H17B 108.1 . .
C17 C18 C19 110.0(3) . .
C17 C18 H18A 109.7 . .
C19 C18 H18A 109.7 . .
C17 C18 H18B 109.7 . .
C19 C18 H18B 109.7 . .
H18A C18 H18B 108.2 . .
C20 C19 C18 110.2(3) . .
C20 C19 H19A 109.6 . .
C18 C19 H19A 109.6 . .
C20 C19 H19B 109.6 . .
C18 C19 H19B 109.6 . .
H19A C19 H19B 108.1 . .
C19 C20 H20A 109.5 . .
C19 C20 H20B 109.5 . .
H20A C20 H20B 109.5 . .
C19 C20 H20C 109.5 . .
H20A C20 H20C 109.5 . .
H20B C20 H20C 109.5 . .
C16 C21 C22 110.3(3) . .
C16 C21 H21A 109.6 . .
C22 C21 H21A 109.6 . .
C16 C21 H21B 109.6 . .
C22 C21 H21B 109.6 . .
H21A C21 H21B 108.1 . .
C21 C22 H22A 109.5 . .
C21 C22 H22B 109.5 . .
H22A C22 H22B 109.5 . .
C21 C22 H22C 109.5 . .
H22A C22 H22C 109.5 . .
H22B C22 H22C 109.5 . .
C16 C17A C18A 110.2(3) . .
C16 C17A H17C 109.6 . .
C18A C17A H17C 109.6 . .
C16 C17A H17D 109.6 . .
C18A C17A H17D 109.6 . .
H17C C17A H17D 108.1 . .
C19A C18A C17A 110.1(3) . .
C19A C18A H18C 109.6 . .
C17A C18A H18C 109.6 . .
C19A C18A H18D 109.6 . .
C17A C18A H18D 109.6 . .
H18C C18A H18D 108.1 . .
C18A C19A C20A 110.1(3) . .
C18A C19A H19C 109.6 . .
C20A C19A H19C 109.6 . .
C18A C19A H19D 109.6 . .
C20A C19A H19D 109.6 . .
H19C C19A H19D 108.2 . .
C19A C20A H20D 109.5 . .
C19A C20A H20E 109.5 . .
H20D C20A H20E 109.5 . .
C19A C20A H20F 109.5 . .
H20D C20A H20F 109.5 . .
H20E C20A H20F 109.5 . .
C16 C21A C22A 110.6(3) . .
C16 C21A H21C 109.5 . .
C22A C21A H21C 109.5 . .
C16 C21A H21D 109.5 . .
C22A C21A H21D 109.5 . .
H21C C21A H21D 108.1 . .
C21A C22A H22D 109.5 . .
C21A C22A H22E 109.5 . .
H22D C22A H22E 109.5 . .
C21A C22A H22F 109.5 . .
H22D C22A H22F 109.5 . .
H22E C22A H22F 109.5 . .
N9 C23 C24 112.4(3) . .
N9 C23 H23A 109.1 . .
C24 C23 H23A 109.1 . .
N9 C23 H23B 109.1 . .
C24 C23 H23B 109.1 . .
H23A C23 H23B 107.9 . .
C25 C24 C29 111.1(3) . .
C25 C24 C23 111.2(3) . .
C29 C24 C23 110.4(3) . .
C25 C24 H24 108.0 . .
C29 C24 H24 108.0 . .
C23 C24 H24 108.0 . .
C24 C25 C26 111.4(3) . .
C24 C25 H25A 109.4 . .
C26 C25 H25A 109.4 . .
C24 C25 H25B 109.4 . .
C26 C25 H25B 109.4 . .
H25A C25 H25B 108.0 . .
C25 C26 C27 110.0(3) . .
C25 C26 H26A 109.7 . .
C27 C26 H26A 109.7 . .
C25 C26 H26B 109.7 . .
C27 C26 H26B 109.7 . .
H26A C26 H26B 108.2 . .
C25 C26 H26C 109.5 . .
C25 C26 H26D 109.5 . .
H26C C26 H26D 109.5 . .
C25 C26 H26E 109.5 . .
H26C C26 H26E 109.5 . .
H26D C26 H26E 109.5 . .
C28 C27 C26 110.2(3) . .
C28 C27 H27A 109.6 . .
C26 C27 H27A 109.6 . .
C28 C27 H27B 109.6 . .
C26 C27 H27B 109.6 . .
H27A C27 H27B 108.1 . .
C27 C28 H28A 109.5 . .
C27 C28 H28B 109.5 . .
H28A C28 H28B 109.5 . .
C27 C28 H28C 109.5 . .
H28A C28 H28C 109.5 . .
H28B C28 H28C 109.5 . .
C28A C27A C30 110.1(3) . .
C28A C27A H27C 109.6 . .
C30 C27A H27C 109.6 . .
C28A C27A H27D 109.6 . .
C30 C27A H27D 109.6 . .
H27C C27A H27D 108.2 . .
C27A C28A H28D 109.5 . .
C27A C28A H28E 109.5 . .
H28D C28A H28E 109.5 . .
C27A C28A H28F 109.5 . .
H28D C28A H28F 109.5 . .
H28E C28A H28F 109.5 . .
C30 C29 C24 111.1(3) . .
C30 C29 H29A 109.4 . .
C24 C29 H29A 109.4 . .
C30 C29 H29B 109.4 . .
C24 C29 H29B 109.4 . .
H29A C29 H29B 108.0 . .
C29 C30 C27A 110.3(3) . .
C29 C30 H30A 109.5 . .
C29 C30 H30B 109.5 . .
H30A C30 H30B 109.5 . .
C29 C30 H30C 109.5 . .
H30A C30 H30C 109.5 . .
H30B C30 H30C 109.5 . .
C29 C30 H30D 109.6 . .
C27A C30 H30D 109.6 . .
C29 C30 H30E 109.6 . .
C27A C30 H30E 109.6 . .
H30D C30 H30E 108.1 . .
C36 C31 C32 117.1(6) . .
C36 C31 P1 120.5(6) . .
C32 C31 P1 122.3(5) . .
C33 C32 C31 123.7(6) . .
C33 C32 H32 118.1 . .
C31 C32 H32 118.1 . .
C34 C33 C32 116.9(8) . .
C34 C33 H33 121.6 . .
C32 C33 H33 121.6 . .
C33 C34 C35 121.9(10) . .
C33 C34 H34 119.1 . .
C35 C34 H34 119.1 . .
C34 C35 C36 119.0(11) . .
C34 C35 H35 120.5 . .
C36 C35 H35 120.5 . .
C35 C36 C31 121.4(9) . .
C35 C36 H36 119.3 . .
C31 C36 H36 119.3 . .
C42 C37 C38 123.1(11) . .
C42 C37 P1 114.2(11) . .
C38 C37 P1 122.7(11) . .
C37 C38 C39 118.8(16) . .
C37 C38 H38A 120.6 . .
C39 C38 H38A 120.6 . .
C40 C39 C38 121(2) . .
C40 C39 H39A 119.7 . .
C38 C39 H39A 119.7 . .
C39 C40 C41 118(2) . .
C39 C40 H40A 120.9 . .
C41 C40 H40A 120.9 . .
C42 C41 C40 124(2) . .
C42 C41 H41A 118.1 . .
C40 C41 H41A 118.1 . .
C41 C42 C37 115.7(18) . .
C41 C42 H42A 122.1 . .
C37 C42 H42A 122.1 . .
C38A C37A C42A 119.9(2) . .
C38A C37A P1 121.9(6) . .
C42A C37A P1 118.1(6) . .
C37A C38A C39A 120.1(2) . .
C37A C38A H38B 120.0 . .
C39A C38A H38B 120.0 . .
C40A C39A C38A 120.0(2) . .
C40A C39A H39B 120.0 . .
C38A C39A H39B 120.0 . .
C41A C40A C39A 120.0(2) . .
C41A C40A H40B 120.0 . .
C39A C40A H40B 120.0 . .
C40A C41A C42A 120.0(2) . .
C40A C41A H41B 120.0 . .
C42A C41A H41B 120.0 . .
C41A C42A C37A 120.0(2) . .
C41A C42A H42B 120.0 . .
C37A C42A H42B 120.0 . .
C44 C43 C48 110.5(15) . .
C44 C43 P1 128.3(15) . .
C48 C43 P1 121.2(14) . .
C45 C44 C43 128(2) . .
C45 C44 H44A 116.0 . .
C43 C44 H44A 116.0 . .
C46 C45 C44 121(2) . .
C46 C45 H45A 119.6 . .
C44 C45 H45A 119.6 . .
C45 C46 C47 112(2) . .
C45 C46 H46A 124.0 . .
C47 C46 H46A 124.0 . .
C46 C47 C48 126(3) . .
C46 C47 H47A 116.8 . .
C48 C47 H47A 116.8 . .
C47 C48 C43 122(2) . .
C47 C48 H48A 118.9 . .
C43 C48 H48A 118.9 . .
C44A C43A C48A 120.0(2) . .
C44A C43A P1 121.0(7) . .
C48A C43A P1 119.0(7) . .
C45A C44A C43A 120.0(2) . .
C45A C44A H44B 120.0 . .
C43A C44A H44B 120.0 . .
C44A C45A C46A 120.0(2) . .
C44A C45A H45B 120.0 . .
C46A C45A H45B 120.0 . .
C45A C46A C47A 119.9(2) . .
C45A C46A H46B 120.0 . .
C47A C46A H46B 120.0 . .
C48A C47A C46A 120.0(2) . .
C48A C47A H47B 120.0 . .
C46A C47A H47B 120.0 . .
C47A C48A C43A 120.0(2) . .
C47A C48A H48B 120.0 . .
C43A C48A H48B 120.0 . .
C50 C49 C54 118.1(7) . .
C50 C49 P2 121.6(6) . .
C54 C49 P2 120.3(6) . .
C49 C50 C51 123.0(8) . .
C49 C50 H50 118.5 . .
C51 C50 H50 118.5 . .
C52 C51 C50 117.0(10) . .
C52 C51 H51 121.5 . .
C50 C51 H51 121.5 . .
C53 C52 C51 122.0(12) . .
C53 C52 H52 119.0 . .
C51 C52 H52 119.0 . .
C52 C53 C54 119.1(13) . .
C52 C53 H53 120.4 . .
C54 C53 H53 120.4 . .
C53 C54 C49 120.9(10) . .
C53 C54 H54 119.6 . .
C49 C54 H54 119.6 . .
C60 C55 C56 117.1(7) . .
C60 C55 P2 123.0(6) . .
C56 C55 P2 119.9(6) . .
C57 C56 C55 120.4(8) . .
C57 C56 H56 119.8 . .
C55 C56 H56 119.8 . .
C58 C57 C56 121.7(10) . .
C58 C57 H57 119.2 . .
C56 C57 H57 119.2 . .
C59 C58 C57 118.6(11) . .
C59 C58 H58 120.7 . .
C57 C58 H58 120.7 . .
C60 C59 C58 119.0(11) . .
C60 C59 H59 120.5 . .
C58 C59 H59 120.5 . .
C55 C60 C59 123.3(9) . .
C55 C60 H60 118.4 . .
C59 C60 H60 118.4 . .
C62 C61 C66 122.3(7) . .
C62 C61 P2 116.5(5) . .
C66 C61 P2 121.2(7) . .
C63 C62 C61 118.8(8) . .
C63 C62 H62 120.6 . .
C61 C62 H62 120.6 . .
C62 C63 C64 121.8(11) . .
C62 C63 H63 119.1 . .
C64 C63 H63 119.1 . .
C63 C64 C65 116.4(13) . .
C63 C64 H64 121.8 . .
C65 C64 H64 121.8 . .
C64 C65 C66 124.8(14) . .
C64 C65 H65 117.6 . .
C66 C65 H65 117.6 . .
C61 C66 C65 115.9(11) . .
C61 C66 H66 122.1 . .
C65 C66 H66 122.1 . .
C71 Pd2 P4 92.4(3) . .
C71 Pd2 P3 90.4(3) . .
P4 Pd2 P3 165.44(14) . .
C71 Pd2 Br2A 165.5(4) . .
P4 Pd2 Br2A 88.64(15) . .
P3 Pd2 Br2A 92.17(15) . .
C71 Pd2 Br2 171.1(4) . .
P4 Pd2 Br2 91.57(15) . .
P3 Pd2 Br2 83.77(15) . .
C109 P3 C97 105.7(2) . .
C109 P3 C103 105.5(3) . .
C97 P3 C103 107.2(3) . .
C109 P3 Pd2 109.2(3) . .
C97 P3 Pd2 116.42(14) . .
C103 P3 Pd2 112.15(19) . .
C121 P4 C127 112.9(2) . .
C12C P4 C115 107.0(3) . .
C121 P4 C115 105.0(2) . .
C127 P4 C115 103.86(19) . .
C12C P4 C12I 114.3(3) . .
C115 P4 C12I 96.37(13) . .
C12C P4 Pd2 91.84(14) . .
C121 P4 Pd2 109.76(19) . .
C127 P4 Pd2 104.74(16) . .
C115 P4 Pd2 120.60(15) . .
C12I P4 Pd2 126.4(2) . .
O5 C67 N68 119.3(17) . .
O5 C67 C80A 118.6(16) . .
N68 C67 C80A 122.0(13) . .
C67 N68 C69 123.8(12) . .
C67 N68 C81 121.7(12) . .
C69 N68 C81 114.4(12) . .
O6 C69 N68 121.0(13) . .
O6 C69 C69A 125.2(12) . .
N68 C69 C69A 113.8(13) . .
C69B C69A C70 123.3(13) . .
C69B C69A C69 123.2(12) . .
C70 C69A C69 113.4(13) . .
C71C C69B C69A 119.1(12) . .
C71C C69B C80A 120.7(14) . .
C69A C69B C80A 120.2(15) . .
C69A C70 C71 117.1(13) . .
C69A C70 H70 121.4 . .
C71 C70 H70 121.4 . .
C71A C71 C70 119.5(12) . .
C71A C71 Pd2 125.7(10) . .
C70 C71 Pd2 114.7(10) . .
C71 C71A C71C 118.5(14) . .
C71 C71A C71B 120.9(12) . .
C71C C71A C71B 120.6(14) . .
C72 C71B C71A 127.1(15) . .
C72 C71B C71D 114.4(14) . .
C71A C71B C71D 118.4(14) . .
C69B C71C C71A 121.6(13) . .
C69B C71C C78B 120.9(13) . .
C71A C71C C78B 117.4(14) . .
C73B C71D C71B 119.9(13) . .
C73B C71D C78A 119.5(14) . .
C71B C71D C78A 120.6(15) . .
C73 C72 C71B 125.9(15) . .
C73 C72 H72 117.0 . .
C71B C72 H72 117.0 . .
C72 C73 C73A 118.2(16) . .
C72 C73 H73 120.9 . .
C73A C73 H73 120.9 . .
C73 C73A C73B 121.8(16) . .
C73 C73A C74 120.6(17) . .
C73B C73A C74 117.6(17) . .
C76A C73B C73A 121.0(19) . .
C76A C73B C71D 120.3(18) . .
C73A C73B C71D 118.7(15) . .
O7 C74 N75 124(2) . .
O7 C74 C73A 116.2(19) . .
N75 C74 C73A 119.0(18) . .
C74 N75 C76 121.7(16) . .
C74 N75 C89 117.9(17) . .
C76 N75 C89 119.4(18) . .
O8 C76 N75 122(3) . .
O8 C76 C76A 121(3) . .
N75 C76 C76A 116.9(16) . .
C73B C76A C77 120(2) . .
C73B C76A C76 122(2) . .
C77 C76A C76 118(2) . .
C78 C77 C76A 123.0(19) . .
C78 C77 H77 118.5 . .
C76A C77 H77 118.5 . .
C77 C78 C78A 123.4(18) . .
C77 C78 H78 118.3 . .
C78A C78 H78 118.3 . .
C78 C78A C78B 128.3(17) . .
C78 C78A C71D 113.9(16) . .
C78B C78A C71D 117.7(14) . .
C78A C78B C79 122.9(15) . .
C78A C78B C71C 123.1(13) . .
C79 C78B C71C 114.0(15) . .
C80 C79 C78B 122.3(15) . .
C80 C79 H79 118.9 . .
C78B C79 H79 118.9 . .
C80A C80 C79 121.6(15) . .
C80A C80 H80 119.2 . .
C79 C80 H80 119.2 . .
C80 C80A C69B 120.2(16) . .
C80 C80A C67 123.2(15) . .
C69B C80A C67 116.5(16) . .
N68 C81 C82 111.4(3) . .
N68 C81 H81A 109.3 . .
C82 C81 H81A 109.3 . .
N68 C81 H81B 109.3 . .
C82 C81 H81B 109.3 . .
H81A C81 H81B 108.0 . .
C83 C82 C87 110.5(3) . .
C83 C82 C81 110.4(3) . .
C87 C82 C81 110.3(3) . .
C83 C82 H82 108.5 . .
C87 C82 H82 108.5 . .
C81 C82 H82 108.5 . .
C82 C83 C84 110.3(3) . .
C82 C83 H83A 109.6 . .
C84 C83 H83A 109.6 . .
C82 C83 H83B 109.6 . .
C84 C83 H83B 109.6 . .
H83A C83 H83B 108.1 . .
C85 C84 C83 110.3(3) . .
C85 C84 H84A 109.6 . .
C83 C84 H84A 109.6 . .
C85 C84 H84B 109.6 . .
C83 C84 H84B 109.6 . .
H84A C84 H84B 108.1 . .
C84 C85 C86 110.3(3) . .
C84 C85 H85A 109.6 . .
C86 C85 H85A 109.6 . .
C84 C85 H85B 109.6 . .
C86 C85 H85B 109.6 . .
H85A C85 H85B 108.1 . .
C85 C86 H86A 109.5 . .
C85 C86 H86B 109.5 . .
H86A C86 H86B 109.5 . .
C85 C86 H86C 109.5 . .
H86A C86 H86C 109.5 . .
H86B C86 H86C 109.5 . .
C82 C87 C88 110.5(3) . .
C82 C87 H87A 109.6 . .
C88 C87 H87A 109.6 . .
C82 C87 H87B 109.6 . .
C88 C87 H87B 109.6 . .
H87A C87 H87B 108.1 . .
C87 C88 H88A 109.5 . .
C87 C88 H88B 109.5 . .
H88A C88 H88B 109.5 . .
C87 C88 H88C 109.5 . .
H88A C88 H88C 109.5 . .
H88B C88 H88C 109.5 . .
N75 C89 C90 112.5(3) . .
N75 C89 H89A 109.1 . .
C90 C89 H89A 109.1 . .
N75 C89 H89B 109.1 . .
C90 C89 H89B 109.1 . .
H89A C89 H89B 107.8 . .
C95 C90 C89 111.7(3) . .
C95 C90 C91 111.2(3) . .
C89 C90 C91 111.1(3) . .
C95 C90 C91' 111.4(3) . .
C89 C90 C91' 111.5(3) . .
C95 C90 H90A 107.5 . .
C89 C90 H90A 107.5 . .
C91 C90 H90A 107.5 . .
C95 C90 H90B 107.3 . .
C89 C90 H90B 107.3 . .
C91' C90 H90B 107.3 . .
C90 C91 C92 110.4(3) . .
C90 C91 H91A 109.6 . .
C92 C91 H91A 109.6 . .
C90 C91 H91B 109.6 . .
C92 C91 H91B 109.6 . .
H91A C91 H91B 108.1 . .
C91 C92 C93 110.2(3) . .
C91 C92 H92A 109.6 . .
C93 C92 H92A 109.6 . .
C91 C92 H92B 109.6 . .
C93 C92 H92B 109.6 . .
H92A C92 H92B 108.1 . .
C92 C93 C94 110.1(3) . .
C92 C93 H93A 109.6 . .
C94 C93 H93A 109.6 . .
C92 C93 H93B 109.6 . .
C94 C93 H93B 109.6 . .
H93A C93 H93B 108.1 . .
C93 C94 H94A 109.5 . .
C93 C94 H94B 109.5 . .
H94A C94 H94B 109.5 . .
C93 C94 H94C 109.5 . .
H94A C94 H94C 109.5 . .
H94B C94 H94C 109.5 . .
C90 C91' C92' 110.2(3) . .
C90 C91' H91C 109.6 . .
C92' C91' H91C 109.6 . .
C90 C91' H91D 109.6 . .
C92' C91' H91D 109.6 . .
H91C C91' H91D 108.1 . .
C93' C92' C91' 110.0(3) . .
C93' C92' H92C 109.7 . .
C91' C92' H92C 109.7 . .
C93' C92' H92D 109.7 . .
C91' C92' H92D 109.7 . .
H92C C92' H92D 108.2 . .
C92' C93' C94' 110.1(3) . .
C92' C93' H93C 109.6 . .
C94' C93' H93C 109.6 . .
C92' C93' H93D 109.6 . .
C94' C93' H93D 109.6 . .
H93C C93' H93D 108.2 . .
C93' C94' H94D 109.5 . .
C93' C94' H94E 109.5 . .
H94D C94' H94E 109.5 . .
C93' C94' H94F 109.5 . .
H94D C94' H94F 109.5 . .
H94E C94' H94F 109.5 . .
C90 C95 C96 110.5(3) . .
C90 C95 H95A 109.5 . .
C96 C95 H95A 109.5 . .
C90 C95 H95B 109.5 . .
C96 C95 H95B 109.5 . .
H95A C95 H95B 108.1 . .
C95 C96 H96A 109.5 . .
C95 C96 H96B 109.5 . .
H96A C96 H96B 109.5 . .
C95 C96 H96C 109.5 . .
H96A C96 H96C 109.5 . .
H96B C96 H96C 109.5 . .
C98 C97 C102 119.4(6) . .
C98 C97 P3 124.1(5) . .
C102 C97 P3 116.5(5) . .
C99 C98 C97 121.9(6) . .
C99 C98 H98 119.1 . .
C97 C98 H98 119.1 . .
C100 C99 C98 118.0(8) . .
C100 C99 H99 121.0 . .
C98 C99 H99 121.0 . .
C99 C100 C101 120.9(10) . .
C99 C100 H10A 119.6 . .
C101 C100 H10A 119.6 . .
C102 C101 C100 120.5(11) . .
C102 C101 H10B 119.8 . .
C100 C101 H10B 119.8 . .
C101 C102 C97 119.4(9) . .
C101 C102 H10C 120.3 . .
C97 C102 H10C 120.3 . .
C104 C103 C108 117.0(7) . .
C104 C103 P3 123.6(6) . .
C108 C103 P3 119.4(7) . .
C103 C104 C105 123.1(7) . .
C103 C104 H10D 118.4 . .
C105 C104 H10D 118.4 . .
C106 C105 C104 118.1(10) . .
C106 C105 H10E 120.9 . .
C104 C105 H10E 120.9 . .
C105 C106 C107 120.5(12) . .
C105 C106 H10F 119.7 . .
C107 C106 H10F 119.7 . .
C106 C107 C108 119.7(13) . .
C106 C107 H10G 120.1 . .
C108 C107 H10G 120.1 . .
C107 C108 C103 121.5(11) . .
C107 C108 H10H 119.2 . .
C103 C108 H10H 119.2 . .
C110 C109 C114 120.9(7) . .
C110 C109 P3 119.4(5) . .
C114 C109 P3 119.6(7) . .
C109 C110 C111 119.7(6) . .
C109 C110 H11A 120.1 . .
C111 C110 H11A 120.1 . .
C112 C111 C110 118.4(9) . .
C112 C111 H11B 120.8 . .
C110 C111 H11B 120.8 . .
C111 C112 C113 122.9(12) . .
C111 C112 H11C 118.5 . .
C113 C112 H11C 118.5 . .
C114 C113 C112 117.7(13) . .
C114 C113 H11D 121.2 . .
C112 C113 H11D 121.2 . .
C113 C114 C109 120.3(11) . .
C113 C114 H11E 119.8 . .
C109 C114 H11E 119.8 . .
C116 C115 C120 123.1(5) . .
C116 C115 P4 118.4(3) . .
C120 C115 P4 118.5(3) . .
C115 C116 C117 117.7(6) . .
C115 C116 H11F 121.2 . .
C117 C116 H11F 121.2 . .
C118 C117 C116 120.8(9) . .
C118 C117 H11G 119.6 . .
C116 C117 H11G 119.6 . .
C117 C118 C119 120.0(11) . .
C117 C118 H11H 120.0 . .
C119 C118 H11H 120.0 . .
C118 C119 C120 120.6(11) . .
C118 C119 H11I 119.7 . .
C120 C119 H11I 119.7 . .
C115 C120 C119 117.8(8) . .
C115 C120 H12A 121.1 . .
C119 C120 H12A 121.1 . .
C126 C121 C122 121.0(2) . .
C126 C121 P4 119.6(2) . .
C122 C121 P4 119.4(2) . .
C121 C122 C123 119.6(2) . .
C121 C122 H12B 120.2 . .
C123 C122 H12B 120.2 . .
C124 C123 C122 119.7(2) . .
C124 C123 H12C 120.1 . .
C122 C123 H12C 120.1 . .
C123 C124 C125 120.4(2) . .
C123 C124 H12D 119.8 . .
C125 C124 H12D 119.8 . .
C124 C125 C126 119.7(2) . .
C124 C125 H12E 120.1 . .
C126 C125 H12E 120.1 . .
C121 C126 C125 119.6(2) . .
C121 C126 H12F 120.2 . .
C125 C126 H12F 120.2 . .
C12H C12C C12D 120.0(2) . .
C12H C12C P4 115.3(5) . .
C12D C12C P4 124.7(5) . .
C12E C12D C12C 120.0(2) . .
C12E C12D H12G 120.0 . .
C12C C12D H12G 120.0 . .
C12D C12E C12F 120.0(2) . .
C12D C12E H12H 120.0 . .
C12F C12E H12H 120.0 . .
C12G C12F C12E 120.0(2) . .
C12G C12F H12I 120.0 . .
C12E C12F H12I 120.0 . .
C12F C12G C12H 120.0(2) . .
C12F C12G H12J 120.0 . .
C12H C12G H12J 120.0 . .
C12C C12H C12G 120.0(2) . .
C12C C12H H12K 120.0 . .
C12G C12H H12K 120.0 . .
C132 C127 C128 121.0(2) . .
C132 C127 P4 119.5(2) . .
C128 C127 P4 119.5(2) . .
C127 C128 C129 119.6(2) . .
C127 C128 H12L 120.2 . .
C129 C128 H12L 120.2 . .
C130 C129 C128 119.7(2) . .
C130 C129 H12M 120.1 . .
C128 C129 H12M 120.1 . .
C129 C130 C131 120.4(2) . .
C129 C130 H13A 119.8 . .
C131 C130 H13A 119.8 . .
C130 C131 C132 119.7(2) . .
C130 C131 H13B 120.2 . .
C132 C131 H13B 120.2 . .
C127 C132 C131 119.6(2) . .
C127 C132 H13C 120.2 . .
C131 C132 H13C 120.2 . .
C13C C12I C12J 120.2(2) . .
C13C C12I P4 119.6(4) . .
C12J C12I P4 120.3(4) . .
C12I C12J C12K 119.9(2) . .
C12I C12J H12N 120.1 . .
C12K C12J H12N 120.1 . .
C13A C12K C12J 120.0(2) . .
C13A C12K H12O 120.0 . .
C12J C12K H12O 120.0 . .
C12K C13A C13B 120.1(2) . .
C12K C13A H13D 120.0 . .
C13B C13A H13D 120.0 . .
C13A C13B C13C 119.9(2) . .
C13A C13B H13E 120.0 . .
C13C C13B H13E 120.0 . .
C12I C13C C13B 120.0(2) . .
C12I C13C H13F 120.0 . .
C13B C13C H13F 120.0 . .
C134 C133 H13G 109.5 . .
C134 C133 H13H 109.5 . .
H13G C133 H13H 109.5 . .
C134 C133 H13I 109.5 . .
H13G C133 H13I 109.5 . .
H13H C133 H13I 109.5 . .
C135 C134 C133 109(3) . .
C135 C134 H13J 109.8 . .
C133 C134 H13J 109.8 . .
C135 C134 H13K 109.8 . .
C133 C134 H13K 109.8 . .
H13J C134 H13K 108.3 . .
C134 C135 C135 121(3) . 2_677
C134 C135 H13L 107.0 . .
C135 C135 H13L 107.0 2_677 .
C134 C135 H13R 107.0 . .
C135 C135 H13R 107.0 2_677 .
H13L C135 H13R 106.7 . .

loop_
_geom_bond_atom_site_label_1
_geom_bond_atom_site_label_2
_geom_bond_distance
_geom_bond_site_symmetry_2
Pd1 C5 2.053(12) .
Pd1 P2 2.324(3) .
Pd1 P1 2.353(3) .
Pd1 Br1 2.4976(19) .
P1 C43A 1.772(12) .
P1 C31 1.825(3) .
P1 C37 1.825(3) .
P1 C43 1.825(3) .
P1 C37A 1.827(3) .
P2 C61 1.824(3) .
P2 C55 1.825(3) .
P2 C49 1.825(3) .
O1 C1 1.227(13) .
O2 C3 1.164(13) .
O3 C8 1.233(14) .
O4 C10 1.171(15) .
C1 N2 1.368(15) .
C1 C14A 1.492(15) .
N2 C3 1.424(15) .
N2 C15 1.474(3) .
C3 C3A 1.537(16) .
C3A C4 1.321(15) .
C3A C3B 1.418(16) .
C3B C14A 1.403(15) .
C3B C5C 1.444(15) .
C4 C5 1.395(14) .
C4 H4 0.9500 .
C5 C5A 1.400(15) .
C5A C5C 1.432(15) .
C5A C5B 1.477(14) .
C5B C6 1.387(15) .
C5B C5D 1.426(15) .
C5C C12B 1.403(15) .
C5D C12A 1.429(14) .
C5D C7B 1.439(15) .
C6 C7 1.432(16) .
C6 H6 0.9500 .
C7 C7A 1.346(16) .
C7 H7 0.9500 .
C7A C7B 1.419(16) .
C7A C8 1.507(16) .
C7B C10A 1.401(16) .
C8 N9 1.389(16) .
N9 C10 1.399(15) .
N9 C23 1.470(3) .
C10 C10A 1.516(17) .
C10A C11 1.365(15) .
C11 C12 1.399(15) .
C11 H11 0.9500 .
C12 C12A 1.379(15) .
C12 H12 0.9500 .
C12A C12B 1.488(15) .
C12B C13 1.384(14) .
C13 C14 1.400(15) .
C13 H13 0.9500 .
C14 C14A 1.354(16) .
C14 H14 0.9500 .
C15 C16 1.521(3) .
C15 H15A 0.9900 .
C15 H15B 0.9900 .
C16 C21A 1.520(3) .
C16 C17A 1.523(3) .
C16 C17 1.524(3) .
C16 C21 1.524(3) .
C16 H16A 1.0000 .
C16 H16B 1.0000 .
C17 C18 1.525(3) .
C17 H17A 0.9900 .
C17 H17B 0.9900 .
C18 C19 1.525(3) .
C18 H18A 0.9900 .
C18 H18B 0.9900 .
C19 C20 1.524(3) .
C19 H19A 0.9900 .
C19 H19B 0.9900 .
C20 H20A 0.9800 .
C20 H20B 0.9800 .
C20 H20C 0.9800 .
C21 C22 1.524(3) .
C21 H21A 0.9900 .
C21 H21B 0.9900 .
C22 H22A 0.9800 .
C22 H22B 0.9800 .
C22 H22C 0.9800 .
C17A C18A 1.525(3) .
C17A H17C 0.9900 .
C17A H17D 0.9900 .
C18A C19A 1.525(3) .
C18A H18C 0.9900 .
C18A H18D 0.9900 .
C19A C20A 1.525(3) .
C19A H19C 0.9900 .
C19A H19D 0.9900 .
C20A H20D 0.9800 .
C20A H20E 0.9800 .
C20A H20F 0.9800 .
C21A C22A 1.523(3) .
C21A H21C 0.9900 .
C21A H21D 0.9900 .
C22A H22D 0.9800 .
C22A H22E 0.9800 .
C22A H22F 0.9800 .
C23 C24 1.521(3) .
C23 H23A 0.9900 .
C23 H23B 0.9900 .
C24 C25 1.515(3) .
C24 C29 1.521(3) .
C24 H24 1.0000 .
C25 C26 1.521(3) .
C25 H25A 0.9900 .
C25 H25B 0.9900 .
C26 C27 1.526(3) .
C26 H26A 0.9900 .
C26 H26B 0.9900 .
C26 H26C 0.9800 .
C26 H26D 0.9800 .
C26 H26E 0.9800 .
C27 C28 1.523(3) .
C27 H27A 0.9900 .
C27 H27B 0.9900 .
C28 H28A 0.9800 .
C28 H28B 0.9800 .
C28 H28C 0.9800 .
C27A C28A 1.525(3) .
C27A C30 1.526(3) .
C27A H27C 0.9900 .
C27A H27D 0.9900 .
C28A H28D 0.9800 .
C28A H28E 0.9800 .
C28A H28F 0.9800 .
C29 C30 1.520(3) .
C29 H29A 0.9900 .
C29 H29B 0.9900 .
C30 H30A 0.9800 .
C30 H30B 0.9800 .
C30 H30C 0.9800 .
C30 H30D 0.9900 .
C30 H30E 0.9900 .
C31 C36 1.390(3) .
C31 C32 1.390(3) .
C32 C33 1.388(3) .
C32 H32 0.9500 .
C33 C34 1.388(3) .
C33 H33 0.9500 .
C34 C35 1.388(3) .
C34 H34 0.9500 .
C35 C36 1.390(3) .
C35 H35 0.9500 .
C36 H36 0.9500 .
C37 C42 1.390(3) .
C37 C38 1.390(3) .
C38 C39 1.390(3) .
C38 H38A 0.9500 .
C39 C40 1.390(3) .
C39 H39A 0.9500 .
C40 C41 1.390(3) .
C40 H40A 0.9500 .
C41 C42 1.390(3) .
C41 H41A 0.9500 .
C42 H42A 0.9500 .
C37A C38A 1.395(3) .
C37A C42A 1.396(3) .
C38A C39A 1.396(3) .
C38A H38B 0.9500 .
C39A C40A 1.395(3) .
C39A H39B 0.9500 .
C40A C41A 1.395(3) .
C40A H40B 0.9500 .
C41A C42A 1.395(3) .
C41A H41B 0.9500 .
C42A H42B 0.9500 .
C43 C44 1.390(3) .
C43 C48 1.391(3) .
C44 C45 1.390(3) .
C44 H44A 0.9500 .
C45 C46 1.389(3) .
C45 H45A 0.9500 .
C46 C47 1.389(3) .
C46 H46A 0.9500 .
C47 C48 1.390(3) .
C47 H47A 0.9500 .
C48 H48A 0.9500 .
C43A C44A 1.396(3) .
C43A C48A 1.396(3) .
C44A C45A 1.395(3) .
C44A H44B 0.9500 .
C45A C46A 1.395(3) .
C45A H45B 0.9500 .
C46A C47A 1.396(3) .
C46A H46B 0.9500 .
C47A C48A 1.395(3) .
C47A H47B 0.9500 .
C48A H48B 0.9500 .
C49 C50 1.389(3) .
C49 C54 1.391(3) .
C50 C51 1.391(3) .
C50 H50 0.9500 .
C51 C52 1.390(3) .
C51 H51 0.9500 .
C52 C53 1.389(3) .
C52 H52 0.9500 .
C53 C54 1.390(3) .
C53 H53 0.9500 .
C54 H54 0.9500 .
C55 C60 1.390(3) .
C55 C56 1.391(3) .
C56 C57 1.391(3) .
C56 H56 0.9500 .
C57 C58 1.391(3) .
C57 H57 0.9500 .
C58 C59 1.390(3) .
C58 H58 0.9500 .
C59 C60 1.390(3) .
C59 H59 0.9500 .
C60 H60 0.9500 .
C61 C62 1.390(3) .
C61 C66 1.390(3) .
C62 C63 1.389(3) .
C62 H62 0.9500 .
C63 C64 1.389(3) .
C63 H63 0.9500 .
C64 C65 1.390(3) .
C64 H64 0.9500 .
C65 C66 1.390(3) .
C65 H65 0.9500 .
C66 H66 0.9500 .
Pd2 C71 2.016(14) .
Pd2 P4 2.335(2) .
Pd2 P3 2.350(3) .
Pd2 Br2A 2.498(3) .
Pd2 Br2 2.518(3) .
P3 C109 1.824(3) .
P3 C97 1.824(3) .
P3 C103 1.824(3) .
P4 C12C 1.789(8) .
P4 C121 1.808(2) .
P4 C127 1.809(2) .
P4 C115 1.821(3) .
P4 C12I 1.822(3) .
O5 C67 1.282(15) .
O6 C69 1.195(15) .
O7 C74 1.189(19) .
O8 C76 1.224(19) .
C67 N68 1.346(18) .
C67 C80A 1.51(2) .
N68 C69 1.416(16) .
N68 C81 1.476(3) .
C69 C69A 1.537(19) .
C69A C69B 1.371(17) .
C69A C70 1.390(16) .
C69B C71C 1.362(17) .
C69B C80A 1.428(17) .
C70 C71 1.460(17) .
C70 H70 0.9500 .
C71 C71A 1.393(18) .
C71A C71C 1.428(17) .
C71A C71B 1.450(19) .
C71B C72 1.412(19) .
C71B C71D 1.466(18) .
C71C C78B 1.496(19) .
C71D C73B 1.46(2) .
C71D C78A 1.475(19) .
C72 C73 1.38(2) .
C72 H72 0.9500 .
C73 C73A 1.40(2) .
C73 H73 0.9500 .
C73A C73B 1.41(2) .
C73A C74 1.48(2) .
C73B C76A 1.32(2) .
C74 N75 1.36(2) .
N75 C76 1.39(3) .
N75 C89 1.472(3) .
C76 C76A 1.46(3) .
C76A C77 1.38(3) .
C77 C78 1.34(2) .
C77 H77 0.9500 .
C78 C78A 1.39(2) .
C78 H78 0.9500 .
C78A C78B 1.40(2) .
C78B C79 1.423(18) .
C79 C80 1.41(2) .
C79 H79 0.9500 .
C80 C80A 1.320(19) .
C80 H80 0.9500 .
C81 C82 1.525(3) .
C81 H81A 0.9900 .
C81 H81B 0.9900 .
C82 C83 1.522(3) .
C82 C87 1.522(3) .
C82 H82 1.0000 .
C83 C84 1.524(3) .
C83 H83A 0.9900 .
C83 H83B 0.9900 .
C84 C85 1.523(3) .
C84 H84A 0.9900 .
C84 H84B 0.9900 .
C85 C86 1.524(3) .
C85 H85A 0.9900 .
C85 H85B 0.9900 .
C86 H86A 0.9800 .
C86 H86B 0.9800 .
C86 H86C 0.9800 .
C87 C88 1.523(3) .
C87 H87A 0.9900 .
C87 H87B 0.9900 .
C88 H88A 0.9800 .
C88 H88B 0.9800 .
C88 H88C 0.9800 .
C89 C90 1.514(3) .
C89 H89A 0.9900 .
C89 H89B 0.9900 .
C90 C95 1.514(3) .
C90 C91 1.520(3) .
C90 C91' 1.517(3) .
C90 H90A 1.0000 .
C90 H90B 1.0000 .
C91 C92 1.524(3) .
C91 H91A 0.9900 .
C91 H91B 0.9900 .
C92 C93 1.524(3) .
C92 H92A 0.9900 .
C92 H92B 0.9900 .
C93 C94 1.525(3) .
C93 H93A 0.9900 .
C93 H93B 0.9900 .
C94 H94A 0.9800 .
C94 H94B 0.9800 .
C94 H94C 0.9800 .
C91' C92' 1.528(3) .
C91' H91C 0.9900 .
C91' H91D 0.9900 .
C92' C93' 1.524(3) .
C92' H92C 0.9900 .
C92' H92D 0.9900 .
C93' C94' 1.526(3) .
C93' H93C 0.9900 .
C93' H93D 0.9900 .
C94' H94D 0.9800 .
C94' H94E 0.9800 .
C94' H94F 0.9800 .
C95 C96 1.527(3) .
C95 H95A 0.9900 .
C95 H95B 0.9900 .
C96 H96A 0.9800 .
C96 H96B 0.9800 .
C96 H96C 0.9800 .
C97 C98 1.389(3) .
C97 C102 1.391(3) .
C98 C99 1.389(3) .
C98 H98 0.9500 .
C99 C100 1.388(3) .
C99 H99 0.9500 .
C100 C101 1.389(3) .
C100 H10A 0.9500 .
C101 C102 1.389(3) .
C101 H10B 0.9500 .
C102 H10C 0.9500 .
C103 C104 1.391(3) .
C103 C108 1.392(3) .
C104 C105 1.392(3) .
C104 H10D 0.9500 .
C105 C106 1.389(3) .
C105 H10E 0.9500 .
C106 C107 1.390(3) .
C106 H10F 0.9500 .
C107 C108 1.391(3) .
C107 H10G 0.9500 .
C108 H10H 0.9500 .
C109 C110 1.388(3) .
C109 C114 1.390(3) .
C110 C111 1.389(3) .
C110 H11A 0.9500 .
C111 C112 1.388(3) .
C111 H11B 0.9500 .
C112 C113 1.391(3) .
C112 H11C 0.9500 .
C113 C114 1.390(3) .
C113 H11D 0.9500 .
C114 H11E 0.9500 .
C115 C116 1.387(3) .
C115 C120 1.388(3) .
C116 C117 1.392(3) .
C116 H11F 0.9500 .
C117 C118 1.389(3) .
C117 H11G 0.9500 .
C118 C119 1.390(3) .
C118 H11H 0.9500 .
C119 C120 1.392(3) .
C119 H11I 0.9500 .
C120 H12A 0.9500 .
C121 C126 1.389(3) .
C121 C122 1.390(3) .
C122 C123 1.400(3) .
C122 H12B 0.9500 .
C123 C124 1.395(3) .
C123 H12C 0.9500 .
C124 C125 1.395(3) .
C124 H12D 0.9500 .
C125 C126 1.401(3) .
C125 H12E 0.9500 .
C126 H12F 0.9500 .
C12C C12H 1.395(3) .
C12C C12D 1.396(3) .
C12D C12E 1.395(3) .
C12D H12G 0.9500 .
C12E C12F 1.395(3) .
C12E H12H 0.9500 .
C12F C12G 1.395(3) .
C12F H12I 0.9500 .
C12G C12H 1.395(3) .
C12G H12J 0.9500 .
C12H H12K 0.9500 .
C127 C132 1.389(3) .
C127 C128 1.389(2) .
C128 C129 1.401(3) .
C128 H12L 0.9500 .
C129 C130 1.394(3) .
C129 H12M 0.9500 .
C130 C131 1.395(3) .
C130 H13A 0.9500 .
C131 C132 1.401(3) .
C131 H13B 0.9500 .
C132 H13C 0.9500 .
C12I C13C 1.394(3) .
C12I C12J 1.395(3) .
C12J C12K 1.396(3) .
C12J H12N 0.9500 .
C12K C13A 1.395(3) .
C12K H12O 0.9500 .
C13A C13B 1.395(3) .
C13A H13D 0.9500 .
C13B C13C 1.396(3) .
C13B H13E 0.9500 .
C13C H13F 0.9500 .
C133 C134 1.525(3) .
C133 H13G 0.9800 .
C133 H13H 0.9800 .
C133 H13I 0.9800 .
C134 C135 1.525(3) .
C134 H13J 0.9900 .
C134 H13K 0.9900 .
C135 C135 1.525(3) 2_677
C135 H13L 0.9900 .
C135 H13R 0.9900 .

loop_
_geom_torsion_atom_site_label_1
_geom_torsion_atom_site_label_2
_geom_torsion_atom_site_label_3
_geom_torsion_atom_site_label_4
_geom_torsion
O1 C1 N2 C3 -177.5(11)
C14A C1 N2 C3 4.6(17)
O1 C1 N2 C15 -0.2(15)
C14A C1 N2 C15 -178.1(8)
C1 N2 C3 O2 173.6(12)
C15 N2 C3 O2 -3.6(17)
C1 N2 C3 C3A -4.6(16)
C15 N2 C3 C3A 178.2(8)
O2 C3 C3A C4 0.0(19)
N2 C3 C3A C4 178.1(10)
O2 C3 C3A C3B -178.8(12)
N2 C3 C3A C3B -0.7(16)
C4 C3A C3B C14A -173.2(11)
C3 C3A C3B C14A 5.6(16)
C4 C3A C3B C5C 4.4(17)
C3 C3A C3B C5C -176.8(10)
C3B C3A C4 C5 -5.0(18)
C3 C3A C4 C5 176.2(10)
C3A C4 C5 C5A -1.9(17)
C3A C4 C5 Pd1 176.5(9)
C4 C5 C5A C5C 9.2(16)
Pd1 C5 C5A C5C -169.0(8)
C4 C5 C5A C5B -173.8(10)
Pd1 C5 C5A C5B 8.0(16)
C5 C5A C5B C6 23.3(17)
C5C C5A C5B C6 -159.7(11)
C5 C5A C5B C5D -162.0(10)
C5C C5A C5B C5D 15.1(15)
C5 C5A C5C C12B 166.5(11)
C5B C5A C5C C12B -10.7(16)
C5 C5A C5C C3B -9.5(16)
C5B C5A C5C C3B 173.3(10)
C14A C3B C5C C12B 4.3(16)
C3A C3B C5C C12B -173.3(10)
C14A C3B C5C C5A -179.5(10)
C3A C3B C5C C5A 2.9(16)
C6 C5B C5D C12A 168.2(10)
C5A C5B C5D C12A -6.8(15)
C6 C5B C5D C7B -14.5(15)
C5A C5B C5D C7B 170.6(9)
C5D C5B C6 C7 15.9(17)
C5A C5B C6 C7 -169.3(11)
C5B C6 C7 C7A -10.6(19)
C6 C7 C7A C7B 3.1(18)
C6 C7 C7A C8 -175.7(11)
C7 C7A C7B C10A -176.6(11)
C8 C7A C7B C10A 2.2(16)
C7 C7A C7B C5D -1.3(16)
C8 C7A C7B C5D 177.5(9)
C5B C5D C7B C10A -177.8(10)
C12A C5D C7B C10A -0.4(15)
C5B C5D C7B C7A 6.9(14)
C12A C5D C7B C7A -175.6(9)
C7 C7A C8 O3 1.3(17)
C7B C7A C8 O3 -177.6(11)
C7 C7A C8 N9 -173.0(10)
C7B C7A C8 N9 8.1(15)
O3 C8 N9 C10 170.6(11)
C7A C8 N9 C10 -15.3(16)
O3 C8 N9 C23 1.3(15)
C7A C8 N9 C23 175.4(8)
C8 N9 C10 O4 -170.4(12)
C23 N9 C10 O4 -1.4(15)
C8 N9 C10 C10A 10.7(15)
C23 N9 C10 C10A 179.6(7)
C7A C7B C10A C11 176.8(10)
C5D C7B C10A C11 1.7(16)
C7A C7B C10A C10 -7.1(16)
C5D C7B C10A C10 177.9(9)
O4 C10 C10A C11 -1.6(17)
N9 C10 C10A C11 177.4(9)
O4 C10 C10A C7B -177.7(11)
N9 C10 C10A C7B 1.3(15)
C7B C10A C11 C12 -4.0(16)
C10 C10A C11 C12 179.8(10)
C10A C11 C12 C12A 5.0(16)
C11 C12 C12A C5D -3.5(16)
C11 C12 C12A C12B -178.5(10)
C5B C5D C12A C12 178.7(10)
C7B C5D C12A C12 1.2(15)
C5B C5D C12A C12B -6.2(15)
C7B C5D C12A C12B 176.4(9)
C5A C5C C12B C13 -177.3(10)
C3B C5C C12B C13 -1.3(16)
C5A C5C C12B C12A -2.3(16)
C3B C5C C12B C12A 173.7(9)
C12 C12A C12B C13 0.8(16)
C5D C12A C12B C13 -174.2(10)
C12 C12A C12B C5C -174.2(10)
C5D C12A C12B C5C 10.8(15)
C5C C12B C13 C14 -2.2(16)
C12A C12B C13 C14 -177.1(10)
C12B C13 C14 C14A 2.8(18)
C13 C14 C14A C3B 0.2(18)
C13 C14 C14A C1 179.6(11)
C3A C3B C14A C14 173.7(11)
C5C C3B C14A C14 -3.8(16)
C3A C3B C14A C1 -5.7(16)
C5C C3B C14A C1 176.8(10)
O1 C1 C14A C14 3.3(18)
N2 C1 C14A C14 -178.8(11)
O1 C1 C14A C3B -177.3(11)
N2 C1 C14A C3B 0.6(16)
C1 N2 C15 C16 111.5(9)
C3 N2 C15 C16 -70.9(11)
N2 C15 C16 C21A -72.0(9)
N2 C15 C16 C17A 165.0(8)
N2 C15 C16 C17 173.4(9)
N2 C15 C16 C21 -64.5(10)
C15 C16 C17 C18 -83.2(16)
C21 C16 C17 C18 154.5(16)
C16 C17 C18 C19 -156(2)
C17 C18 C19 C20 -166(3)
C15 C16 C21 C22 -77.4(17)
C17 C16 C21 C22 44.8(18)
C21A C16 C17A C18A 156(2)
C15 C16 C17A C18A -80(2)
C16 C17A C18A C19A 173(2)
C17A C18A C19A C20A -178(3)
C15 C16 C21A C22A -50.1(17)
C17A C16 C21A C22A 72.9(17)
C8 N9 C23 C24 -111.8(9)
C10 N9 C23 C24 77.8(10)
N9 C23 C24 C25 58.3(10)
N9 C23 C24 C29 -177.9(9)
C29 C24 C25 C26 -54.4(9)
C23 C24 C25 C26 68.9(9)
C24 C25 C26 C27 -149.3(14)
C25 C26 C27 C28 -149(2)
C25 C24 C29 C30 -58.6(11)
C23 C24 C29 C30 177.6(10)
C24 C29 C30 C27A -169.8(15)
C28A C27A C30 C29 -152(2)
C43A P1 C31 C36 -51.0(3)
C37 P1 C31 C36 -149.3(7)
C43 P1 C31 C36 -38.5(5)
C37A P1 C31 C36 -162.2(4)
Pd1 P1 C31 C36 77.3(3)
C43A P1 C31 C32 129.0(3)
C37 P1 C31 C32 30.7(7)
C43 P1 C31 C32 141.5(5)
C37A P1 C31 C32 17.8(4)
Pd1 P1 C31 C32 -102.7(3)
C31 P1 C37 C42 -90.7(4)
C43 P1 C37 C42 162.2(7)
Pd1 P1 C37 C42 42.2(4)
C31 P1 C37 C38 89.3(4)
C43 P1 C37 C38 -17.8(7)
Pd1 P1 C37 C38 -137.8(4)
C43A P1 C37A C38A -2.5(5)
C31 P1 C37A C38A 111.2(3)
Pd1 P1 C37A C38A -124.7(3)
C43A P1 C37A C42A 177.5(5)
C31 P1 C37A C42A -68.8(3)
Pd1 P1 C37A C42A 55.3(3)
C31 P1 C43 C44 -43.5(3)
C37 P1 C43 C44 67.2(4)
Pd1 P1 C43 C44 -166.2(3)
C31 P1 C43 C48 136.5(3)
C37 P1 C43 C48 -112.8(4)
Pd1 P1 C43 C48 13.8(3)
C31 P1 C43A C44A -28.1(3)
C37A P1 C43A C44A 78.9(3)
Pd1 P1 C43A C44A -159.0(3)
C31 P1 C43A C48A 151.9(3)
C37A P1 C43A C48A -101.1(3)
Pd1 P1 C43A C48A 21.0(3)
C61 P2 C49 C50 80.5(3)
C55 P2 C49 C50 -27.1(3)
Pd1 P2 C49 C50 -155.1(2)
C61 P2 C49 C54 -99.5(3)
C55 P2 C49 C54 152.9(3)
Pd1 P2 C49 C54 24.9(2)
C61 P2 C55 C60 11.1(4)
C49 P2 C55 C60 119.9(3)
Pd1 P2 C55 C60 -112.4(3)
C61 P2 C55 C56 -168.9(4)
C49 P2 C55 C56 -60.1(3)
Pd1 P2 C55 C56 67.6(3)
C55 P2 C61 C62 -85.1(3)
C49 P2 C61 C62 164.8(4)
Pd1 P2 C61 C62 39.6(3)
C55 P2 C61 C66 94.9(3)
C49 P2 C61 C66 -15.2(4)
Pd1 P2 C61 C66 -140.4(3)
O5 C67 N68 C69 -175.2(10)
C80A C67 N68 C69 1.0(18)
O5 C67 N68 C81 8.9(16)
C80A C67 N68 C81 -174.9(9)
C67 N68 C69 O6 175.5(12)
C81 N68 C69 O6 -8.3(16)
C67 N68 C69 C69A -3.1(16)
C81 N68 C69 C69A 173.0(8)
O6 C69 C69A C69B -179.0(13)
N68 C69 C69A C69B -0.5(16)
O6 C69 C69A C70 2.4(18)
N68 C69 C69A C70 -179.0(9)
C70 C69A C69B C71C 1.7(18)
C69 C69A C69B C71C -176.7(10)
C70 C69A C69B C80A -175.4(11)
C69 C69A C69B C80A 6.2(17)
C69B C69A C70 C71 -5.3(16)
C69 C69A C70 C71 173.2(9)
C69A C70 C71 C71A 0.8(16)
C69A C70 C71 Pd2 177.3(8)
C70 C71 C71A C71C 6.7(16)
Pd2 C71 C71A C71C -169.3(8)
C70 C71 C71A C71B -174.9(10)
Pd2 C71 C71A C71B 9.0(16)
C71 C71A C71B C72 20.0(18)
C71C C71A C71B C72 -161.7(11)
C71 C71A C71B C71D -160.4(10)
C71C C71A C71B C71D 17.8(16)
C69A C69B C71C C71A 6.5(17)
C80A C69B C71C C71A -176.4(10)
C69A C69B C71C C78B -169.8(10)
C80A C69B C71C C78B 7.3(17)
C71 C71A C71C C69B -10.7(17)
C71B C71A C71C C69B 171.0(11)
C71 C71A C71C C78B 165.7(10)
C71B C71A C71C C78B -12.6(15)
C72 C71B C71D C73B -11.9(15)
C71A C71B C71D C73B 168.5(10)
C72 C71B C71D C78A 169.2(10)
C71A C71B C71D C78A -10.4(15)
C71A C71B C72 C73 -169.4(12)
C71D C71B C72 C73 11.1(18)
C71B C72 C73 C73A -4(2)
C72 C73 C73A C73B -3.2(19)
C72 C73 C73A C74 178.2(11)
C73 C73A C73B C76A -176.1(12)
C74 C73A C73B C76A 2.6(18)
C73 C73A C73B C71D 1.7(18)
C74 C73A C73B C71D -179.7(10)
C71B C71D C73B C76A -176.0(11)
C78A C71D C73B C76A 2.9(17)
C71B C71D C73B C73A 6.3(16)
C78A C71D C73B C73A -174.9(11)
C73 C73A C74 O7 -4.3(19)
C73B C73A C74 O7 177.0(12)
C73 C73A C74 N75 -175.4(11)
C73B C73A C74 N75 5.9(17)
O7 C74 N75 C76 176.1(14)
C73A C74 N75 C76 -13.5(18)
O7 C74 N75 C89 7.5(18)
C73A C74 N75 C89 177.8(9)
C74 N75 C76 O8 -169.9(12)
C89 N75 C76 O8 -1.4(18)
C74 N75 C76 C76A 12.2(19)
C89 N75 C76 C76A -179.3(9)
C73A C73B C76A C77 178.2(13)
C71D C73B C76A C77 1(2)
C73A C73B C76A C76 -4(2)
C71D C73B C76A C76 178.4(12)
O8 C76 C76A C73B 178.8(13)
N75 C76 C76A C73B -3(2)
O8 C76 C76A C77 -3(2)
N75 C76 C76A C77 174.6(12)
C73B C76A C77 C78 -2(2)
C76 C76A C77 C78 -179.6(13)
C76A C77 C78 C78A -1(2)
C77 C78 C78A C78B 179.4(13)
C77 C78 C78A C71D 4.2(18)
C73B C71D C78A C78 -5.0(15)
C71B C71D C78A C78 173.8(10)
C73B C71D C78A C78B 179.2(11)
C71B C71D C78A C78B -1.9(16)
C78 C78A C78B C79 13(2)
C71D C78A C78B C79 -171.5(10)
C78 C78A C78B C71C -167.7(11)
C71D C78A C78B C71C 7.4(17)
C69B C71C C78B C78A 176.1(11)
C71A C71C C78B C78A -0.3(16)
C69B C71C C78B C79 -4.9(15)
C71A C71C C78B C79 178.7(10)
C78A C78B C79 C80 -179.7(12)
C71C C78B C79 C80 1.3(16)
C78B C79 C80 C80A 0(2)
C79 C80 C80A C69B 2(2)
C79 C80 C80A C67 -178.6(11)
C71C C69B C80A C80 -6.0(18)
C69A C69B C80A C80 171.0(12)
C71C C69B C80A C67 174.9(11)
C69A C69B C80A C67 -8.1(16)
O5 C67 C80A C80 1.9(19)
N68 C67 C80A C80 -174.3(12)
O5 C67 C80A C69B -179.0(10)
N68 C67 C80A C69B 4.8(18)
C67 N68 C81 C82 104.0(11)
C69 N68 C81 C82 -72.2(12)
N68 C81 C82 C83 166.8(10)
N68 C81 C82 C87 -70.7(11)
C87 C82 C83 C84 164.3(10)
C81 C82 C83 C84 -73.3(11)
C82 C83 C84 C85 -113.4(10)
C83 C84 C85 C86 69.8(17)
C83 C82 C87 C88 59.5(13)
C81 C82 C87 C88 -63.0(13)
C74 N75 C89 C90 -110.0(10)
C76 N75 C89 C90 81.0(13)
N75 C89 C90 C95 50.0(13)
N75 C89 C90 C91 174.8(14)
N75 C89 C90 C91' -75.3(12)
C95 C90 C91 C92 -53.4(14)
C89 C90 C91 C92 -178.5(12)
C90 C91 C92 C93 -57.2(16)
C91 C92 C93 C94 -83(2)
C95 C90 C91' C92' 117.1(12)
C89 C90 C91' C92' -117.4(12)
C90 C91' C92' C93' -53.8(17)
C91' C92' C93' C94' -142(3)
C89 C90 C95 C96 74.4(13)
C91 C90 C95 C96 -50.3(14)
C91' C90 C95 C96 -160.1(12)
C109 P3 C97 C98 131.8(3)
C103 P3 C97 C98 19.6(3)
Pd2 P3 C97 C98 -106.8(3)
C109 P3 C97 C102 -48.2(3)
C103 P3 C97 C102 -160.4(3)
Pd2 P3 C97 C102 73.2(3)
C109 P3 C103 C104 1.3(3)
C97 P3 C103 C104 113.6(3)
Pd2 P3 C103 C104 -117.5(3)
C109 P3 C103 C108 -178.7(3)
C97 P3 C103 C108 -66.4(3)
Pd2 P3 C103 C108 62.5(3)
C97 P3 C109 C110 -45.8(3)
C103 P3 C109 C110 67.5(3)
Pd2 P3 C109 C110 -171.8(2)
C97 P3 C109 C114 134.2(3)
C103 P3 C109 C114 -112.5(3)
Pd2 P3 C109 C114 8.2(3)
C12C P4 C115 C116 158.3(3)
C127 P4 C115 C116 -61.2(2)
C12I P4 C115 C116 -83.9(3)
Pd2 P4 C115 C116 55.6(3)
C12C P4 C115 C120 -21.7(3)
C121 P4 C115 C120 0.0(3)
C127 P4 C115 C120 118.8(2)
C12I P4 C115 C120 96.1(3)
Pd2 P4 C115 C120 -124.4(3)
C127 P4 C121 C126 -7.8(3)
C115 P4 C121 C126 104.8(3)
Pd2 P4 C121 C126 -124.2(3)
C127 P4 C121 C122 172.2(3)
C115 P4 C121 C122 -75.2(3)
Pd2 P4 C121 C122 55.8(3)
C115 P4 C12C C12H 144.6(4)
C12I P4 C12C C12H 39.2(3)
Pd2 P4 C12C C12H -92.5(3)
C115 P4 C12C C12D -35.4(4)
C12I P4 C12C C12D -140.8(3)
Pd2 P4 C12C C12D 87.5(3)
C121 P4 C127 C132 -90.9(3)
C115 P4 C127 C132 155.8(3)
Pd2 P4 C127 C132 28.5(2)
C121 P4 C127 C128 89.1(3)
C115 P4 C127 C128 -24.2(3)
Pd2 P4 C127 C128 -151.5(2)
C12C P4 C12I C13C -146.8(4)
C115 P4 C12I C13C 101.3(3)
Pd2 P4 C12I C13C -34.6(3)
C12C P4 C12I C12J 33.2(4)
C115 P4 C12I C12J -78.7(3)
Pd2 P4 C12I C12J 145.4(3)
